data_7240337
loop_
_publ_author_name
'Zhao, Chenxuan'
'Lu, Guodong'
'Yao, Jia'
'Li, Haoran'

_publ_section_title
;
 Structural and electronic properties of Cu<sup>II</sup>, Co<sup>II</sup>,
 and Ni<sup>II</sup>-containing chelate-based ionic liquids.
;
_journal_issue 20
_journal_name_full 'Physical chemistry chemical physics : PCCP'
_journal_page_first 11417
_journal_page_last 11430
_journal_paper_doi 10.1039/d0cp00024h
_journal_volume 22
_journal_year 2020
_chemical_formula_moiety 'C15 H3 F18 Ni O6, C14 H27 N2'
_chemical_formula_sum 'C29 H30 F18 N2 Ni O6'
_chemical_formula_weight 903.26
_space_group_crystal_system monoclinic
_space_group_IT_number 15
_space_group_name_Hall '-C 2yc'
_space_group_name_H-M_alt 'C 1 2/c 1'
_atom_sites_solution_hydrogens geom
_atom_sites_solution_primary dual
_audit_block_doi 10.5517/ccdc.csd.cc2475sc
_audit_creation_date 2019-04-15
_audit_creation_method
;
Olex2 1.2
(compiled 2018.05.29 svn.r3508 for OlexSys, GUI svn.r5506)
;
_audit_update_record
;
2019-12-19 deposited with the CCDC.	2020-04-17 downloaded from the CCDC.
;
_cell_angle_alpha 90
_cell_angle_beta 101.531(11)
_cell_angle_gamma 90
_cell_formula_units_Z 32
_cell_length_a 105.18(2)
_cell_length_b 14.433(3)
_cell_length_c 20.460(5)
_cell_measurement_reflns_used 9945
_cell_measurement_temperature 170(2)
_cell_measurement_theta_max 26.027
_cell_measurement_theta_min 2.451
_cell_volume 30433(11)
_computing_cell_refinement 'SAINT V8.38A (?, 2016)'
_computing_data_reduction 'SAINT V8.38A (?, 2016)'
_computing_molecular_graphics 'Olex2 (Dolomanov et al., 2009)'
_computing_publication_material 'Olex2 (Dolomanov et al., 2009)'
_computing_structure_refinement 'ShelXL (Sheldrick, 2015)'
_computing_structure_solution 'ShelXT (Sheldrick, 2015)'
_diffrn_ambient_temperature 170.0
_diffrn_measured_fraction_theta_full 0.998
_diffrn_measured_fraction_theta_max 0.979
_diffrn_measurement_device_type 'D8 VENTUNE'
_diffrn_radiation_type MoK\a
_diffrn_radiation_wavelength 0.71073
_diffrn_reflns_av_R_equivalents 0.0528
_diffrn_reflns_av_unetI/netI 0.0619
_diffrn_reflns_Laue_measured_fraction_full 0.998
_diffrn_reflns_Laue_measured_fraction_max 0.979
_diffrn_reflns_limit_h_max 130
_diffrn_reflns_limit_h_min -130
_diffrn_reflns_limit_k_max 9
_diffrn_reflns_limit_k_min -18
_diffrn_reflns_limit_l_max 25
_diffrn_reflns_limit_l_min -24
_diffrn_reflns_number 78186
_diffrn_reflns_point_group_measured_fraction_full 0.998
_diffrn_reflns_point_group_measured_fraction_max 0.979
_diffrn_reflns_theta_full 25.242
_diffrn_reflns_theta_max 26.515
_diffrn_reflns_theta_min 2.270
_exptl_absorpt_coefficient_mu 0.640
_exptl_absorpt_correction_T_max 0.7454
_exptl_absorpt_correction_T_min 0.6166
_exptl_absorpt_correction_type multi-scan
_exptl_absorpt_process_details
;
SADABS-2016/2 (Bruker,2016/2) was used for absorption correction.
wR2(int) was 0.1378 before and 0.0665 after correction.
The Ratio of minimum to maximum transmission is 0.8272.
The \l/2 correction factor is Not present.
;
_exptl_crystal_colour green
_exptl_crystal_colour_primary green
_exptl_crystal_density_diffrn 1.577
_exptl_crystal_description plate
_exptl_crystal_F_000 14592
_exptl_crystal_size_max 0.49
_exptl_crystal_size_mid 0.23
_exptl_crystal_size_min 0.1
_refine_diff_density_max 0.976
_refine_diff_density_min -0.877
_refine_diff_density_rms 0.093
_refine_ls_extinction_method none
_refine_ls_goodness_of_fit_ref 1.036
_refine_ls_hydrogen_treatment constr
_refine_ls_matrix_type full
_refine_ls_number_parameters 2033
_refine_ls_number_reflns 30933
_refine_ls_number_restraints 478
_refine_ls_restrained_S_all 1.060
_refine_ls_R_factor_all 0.1581
_refine_ls_R_factor_gt 0.0969
_refine_ls_shift/su_max 0.002
_refine_ls_shift/su_mean 0.000
_refine_ls_structure_factor_coef Fsqd
_refine_ls_weighting_details 'w=1/[\s^2^(Fo^2^)+(0.1731P)^2^+108.0291P] where P=(Fo^2^+2Fc^2^)/3'
_refine_ls_weighting_scheme calc
_refine_ls_wR_factor_gt 0.2742
_refine_ls_wR_factor_ref 0.3297
_reflns_Friedel_coverage 0.000
_reflns_number_gt 17179
_reflns_number_total 30933
_reflns_threshold_expression 'I > 2\s(I)'
_cod_data_source_file d0cp00024h2.cif
_cod_data_source_block 190305_c10mimnihfac3_0ma
_cod_depositor_comments 'Adding full bibliography for 7240335--7240338.cif.'
_cod_original_cell_volume 30434(12)
_cod_database_code 7240337
_shelx_shelxl_version_number 2016/6
_shelx_space_group_comment
;
The symmetry employed for this shelxl refinement is uniquely defined
by the following loop, which should always be used as a source of
symmetry information in preference to the above space-group names.
They are only intended as comments.
;
_shelx_estimated_absorpt_t_max 0.939
_shelx_estimated_absorpt_t_min 0.745
_olex2_refinement_description
;
1. Fixed Uiso
 At 1.2 times of:
  All C(H) groups, All C(H,H) groups
 At 1.5 times of:
  All C(H,H,H) groups
2. Restrained distances
 C80-C79 = C81-C80 = C82-C81 = C83-C82 = C84-C83 = C84-C85 = C86-C85 = C86-C87
 = C88-C87
 1.53 with sigma of 0.02
 C79-C81
 2.53 with sigma of 0.02
 H10I-H10M
 2.1 with sigma of 0.001
 C80-C82
 2.53 with sigma of 0.02
 C81-C83
 2.53 with sigma of 0.02
 C82-C84
 2.53 with sigma of 0.02
 C83-C85
 2.53 with sigma of 0.02
 C84-C86
 2.53 with sigma of 0.02
 C85-C87
 2.53 with sigma of 0.02
 C86-C88
 2.53 with sigma of 0.02
 C65-C67
 2.53 with sigma of 0.02
 C66-C68
 2.53 with sigma of 0.02
 C67-C69
 2.53 with sigma of 0.02
 C68-C70
 2.53 with sigma of 0.02
 C69-C71
 2.53 with sigma of 0.02
 C71-C73
 2.53 with sigma of 0.02
 C65-C66
 1.53 with sigma of 0.02
 C66-C67
 1.53 with sigma of 0.02
 C67-C68
 1.53 with sigma of 0.02
 C68-C69
 1.53 with sigma of 0.02
 C69-C70
 1.53 with sigma of 0.02
 C70-C71
 1.53 with sigma of 0.02
 C71-C72
 1.53 with sigma of 0.02
 C72-C73
 1.53 with sigma of 0.02
 C108-C109
 1.53 with sigma of 0.02
 C109-C110
 1.53 with sigma of 0.02
 C110-C111
 1.53 with sigma of 0.02
 C111-C112
 1.53 with sigma of 0.02
 C112-C113
 1.53 with sigma of 0.02
 C113-C114
 1.53 with sigma of 0.02
 C114-C115
 1.53 with sigma of 0.02
 C115-C116
 1.53 with sigma of 0.02
 N8-C109
 2.53 with sigma of 0.02
 C108-C110
 2.53 with sigma of 0.02
 C110-C112
 2.53 with sigma of 0.02
 C109-C111
 2.53 with sigma of 0.02
 C111-C113
 2.53 with sigma of 0.02
 C112-C114
 2.53 with sigma of 0.02
 C113-C115
 2.53 with sigma of 0.02
 C114-C116
 2.53 with sigma of 0.02
 C93-C95
 2.53 with sigma of 0.02
 C94-C96
 2.53 with sigma of 0.02
 C95-C97
 2.53 with sigma of 0.02
 C96-C98
 2.53 with sigma of 0.02
 C94-C93 = C95-C94 = C96-C95 = C97-C96 = C98-C97
 1.53 with sigma of 0.02
 C79-C76 = C104_$1-C107_$1
 2.53 with sigma of 0.02
 C106-C107
 2.53 with sigma of 0.02
 N8-C108
 2.53 with sigma of 0.02
 N8-C107
 1.53 with sigma of 0.02
 C107-C108
 1.53 with sigma of 0.02
 N7-C106
 2.2 with sigma of 0.02
 N8-C105
 2.2 with sigma of 0.02
 C104-C106
 2.2 with sigma of 0.02
 C104-C105
 2.2 with sigma of 0.02
 C98-C99
 1.53 with sigma of 0.02
 C99-C100
 1.53 with sigma of 0.02
 C100-C101
 1.53 with sigma of 0.02
 C97-C99
 2.53 with sigma of 0.02
 C98-C100
 2.53 with sigma of 0.02
 C99-C101
 2.53 with sigma of 0.02
 C72-C74
 2.53 with sigma of 0.02
 C73-C74
 1.53 with sigma of 0.02
 C101-C102
 1.53 with sigma of 0.02
 C100-C102
 2.53 with sigma of 0.02
 F63-C51 \\sim F63A-C51
 with sigma of 0.02
 F62-C51 \\sim F62A-C51
 with sigma of 0.02
 C51-F61 \\sim C51-F61A
 with sigma of 0.02
 F63-F61 \\sim F61-F62
 with sigma of 0.02
 F62A-F61A \\sim F61A-F63A
 with sigma of 0.02
3. Uiso/Uaniso restraints and constraints
N8 \\sim C107 \\sim C108 \\sim C109 \\sim C110 \\sim C111 \\sim C112 \\sim C113
\\sim C114 \\sim C115 \\sim C116: within 1.7A with sigma of 0.01 and sigma for
terminal atoms of 0.02
C52 \\sim C51 \\sim F63 \\sim F62 \\sim F61 \\sim F62A \\sim F63A \\sim F61A:
within 3.8A with sigma of 0.01 and sigma for terminal atoms of 0.02
C42 \\sim C41 \\sim F49 \\sim F51 \\sim F50: within 3.8A with sigma of 0.02 and
sigma for terminal atoms of 0.04
N7: within 3.8A with sigma of 0.01 and sigma for terminal atoms of 0.02
C65 \\sim C66 \\sim C67 \\sim C68 \\sim C69 \\sim C70 \\sim C71 \\sim C72 \\sim
C73 \\sim C74: within 1.7A with sigma of 0.01 and sigma for terminal atoms of
0.02
C93 \\sim C94 \\sim C95 \\sim C96 \\sim C97 \\sim C98 \\sim C99 \\sim C100
\\sim C101 \\sim C102: within 1.7A with sigma of 0.01 and sigma for terminal
atoms of 0.02
Uanis(C91) = Uanis(C105)
Uanis(C92) = Uanis(C106)
Uanis(C89) = Uanis(C103)
4. Others
 Sof(F62A)=Sof(F63A)=Sof(F61A)=1-FVAR(1)
 Sof(F63)=Sof(F62)=Sof(F61)=FVAR(1)
5.a Secondary CH2 refined with riding coordinates:
 C93(H93A,H93B), C79(H79A,H79B), C80(H80A,H80B), C81(H81A,H81B), C94(H94A,
 H94B), C95(H95A,H95B), C82(H82A,H82B), C96(H96A,H96B), C83(H83A,H83B),
 C97(H97A,H97B), C87(H87A,H87B), C65(H65A,H65B), C85(H85A,H85B), C66(H66A,H66B),
  C86(H86A,H86B), C84(H84A,H84B), C67(H67A,H67B), C109(H10H,H10I), C108(H10J,
 H10K), C98(H98A,H98B), C68(H68A,H68B), C110(H11A,H11B), C111(H11C,H11D),
 C69(H69A,H69B), C70(H70A,H70B), C72(H72A,H72B), C73(H73A,H73B), C71(H71A,H71B),
  C99(H99A,H99B), C113(H11E,H11F), C114(H11G,H11H), C112(H11L,H11M), C115(H11N,
 H11O), C107(H10L,H10M), C100(H10A,H10B), C101(H10F,H10G)
5.b Me refined with riding coordinates:
 C74(H74A,H74B,H74C), C102(H10C,H10D,H10E)
5.c Aromatic/amide H refined with riding coordinates:
 C90(H90), C8(H8), C77(H77), C76(H76), C91(H91), C78(H78), C13(H13), C58(H58),
 C92(H92), C33(H33), C23(H23), C18(H18), C48(H48), C62(H62), C28(H28), C3(H3),
 C53(H53), C38(H38), C64(H64), C105(H105), C43(H43), C63(H63), C104(H104),
 C106(H106)
5.d Idealised Me refined as rotating group:
 C89(H89A,H89B,H89C), C75(H75A,H75B,H75C), C61(H61A,H61B,H61C), C88(H88A,H88B,
 H88C), C116(H11I,H11J,H11K), C103(H10N,H10O,H10P)
;
_olex2_submission_special_instructions 'No special instructions were received'

loop_
_space_group_symop_operation_xyz
'x, y, z'
'-x, y, -z+1/2'
'x+1/2, y+1/2, z'
'-x+1/2, y+1/2, -z+1/2'
'-x, -y, -z'
'x, -y, z-1/2'
'-x+1/2, -y+1/2, -z'
'x+1/2, -y+1/2, z-1/2'

loop_
_atom_site_label
_atom_site_type_symbol
_atom_site_fract_x
_atom_site_fract_y
_atom_site_fract_z
_atom_site_U_iso_or_equiv
_atom_site_adp_type
_atom_site_occupancy
_atom_site_site_symmetry_order
_atom_site_calc_flag
_atom_site_refinement_flags_posn
_atom_site_refinement_flags_adp
_atom_site_refinement_flags_occupancy
_atom_site_disorder_assembly
_atom_site_disorder_group
Ni1 Ni 0.44455(2) -0.02433(5) 0.57900(3) 0.0422(2) Uani 1 1 d . . . . .
Ni2 Ni 0.40125(2) 0.48477(5) 1.00882(4) 0.0455(2) Uani 1 1 d . . . . .
Ni4 Ni 0.35079(2) 0.00877(6) 0.70935(4) 0.0482(2) Uani 1 1 d . . . . .
Ni3 Ni 0.30836(2) 0.47644(6) 0.70738(4) 0.0599(3) Uani 1 1 d . . . . .
O3 O 0.44642(4) -0.1345(3) 0.51888(18) 0.0455(9) Uani 1 1 d . . . . .
O2 O 0.46347(4) -0.0312(3) 0.62750(19) 0.0490(10) Uani 1 1 d . . . . .
O5 O 0.42591(4) -0.0083(3) 0.53243(19) 0.0475(9) Uani 1 1 d . . . . .
O1 O 0.44994(4) 0.0644(3) 0.51150(19) 0.0529(10) Uani 1 1 d . . . . .
O20 O 0.36953(4) 0.0244(3) 0.6997(2) 0.0548(11) Uani 1 1 d . . . . .
O12 O 0.38246(4) 0.4872(3) 0.9633(2) 0.0528(10) Uani 1 1 d . . . . .
O22 O 0.34560(4) 0.1124(3) 0.64314(19) 0.0502(10) Uani 1 1 d . . . . .
O8 O 0.39601(4) 0.3949(3) 1.07542(18) 0.0497(10) Uani 1 1 d . . . . .
O10 O 0.40514(4) 0.5757(3) 0.9401(2) 0.0559(11) Uani 1 1 d . . . . .
O4 O 0.43863(4) -0.1133(3) 0.64423(18) 0.0492(10) Uani 1 1 d . . . . .
O7 O 0.40403(4) 0.3756(3) 0.95005(19) 0.0553(11) Uani 1 1 d . . . . .
O11 O 0.39833(4) 0.5916(3) 1.0684(2) 0.0511(10) Uani 1 1 d . . . . .
F9 F 0.43520(5) -0.3525(3) 0.4624(2) 0.0852(14) Uani 1 1 d . . . . .
F15 F 0.40478(4) 0.0382(3) 0.4411(2) 0.0712(11) Uani 1 1 d . . . . .
O23 O 0.33191(4) -0.0075(3) 0.7198(2) 0.0528(10) Uani 1 1 d . . . . .
F13 F 0.39853(4) -0.0308(3) 0.5212(2) 0.0829(13) Uani 1 1 d . . . . .
O24 O 0.34802(5) -0.0837(3) 0.6331(2) 0.0564(11) Uani 1 1 d . . . . .
O21 O 0.35411(4) 0.1036(3) 0.7846(2) 0.0589(11) Uani 1 1 d . . . . .
F39 F 0.34607(5) 0.5413(3) 0.6324(2) 0.0922(14) Uani 1 1 d . . . . .
O6 O 0.44288(4) 0.0837(3) 0.6397(2) 0.0500(10) Uani 1 1 d . . . . .
O13 O 0.32686(5) 0.4881(3) 0.6950(2) 0.0621(12) Uani 1 1 d . . . . .
O9 O 0.42031(4) 0.4863(3) 1.0542(2) 0.0541(11) Uani 1 1 d . . . . .
O19 O 0.35579(5) -0.0951(3) 0.7751(2) 0.0600(11) Uani 1 1 d . . . . .
O18 O 0.31301(5) 0.3765(3) 0.7775(2) 0.0629(12) Uani 1 1 d . . . . .
F37 F 0.35442(5) 0.4746(4) 0.7246(3) 0.0932(15) Uani 1 1 d . . . . .
F59 F 0.39191(4) 0.0202(4) 0.6550(2) 0.0981(16) Uani 1 1 d . . . . .
F33 F 0.38107(6) 0.6682(3) 1.1692(2) 0.0963(16) Uani 1 1 d . . . . .
F14 F 0.39705(4) 0.1164(3) 0.5132(3) 0.0921(15) Uani 1 1 d . . . . .
O14 O 0.31127(5) 0.5752(3) 0.7781(2) 0.0654(12) Uani 1 1 d . . . . .
F68 F 0.31088(4) -0.0400(5) 0.7672(2) 0.1037(18) Uani 1 1 d . . . . .
O16 O 0.28946(5) 0.4648(4) 0.7169(3) 0.0769(15) Uani 1 1 d . . . . .
F17 F 0.42750(6) 0.2809(3) 0.6687(3) 0.1078(18) Uani 1 1 d . . . . .
F7 F 0.44107(6) -0.2378(4) 0.4088(2) 0.109(2) Uani 1 1 d . . . . .
O17 O 0.30491(5) 0.3764(4) 0.6358(2) 0.0791(16) Uani 1 1 d . . . . .
N6 N 0.33381(6) 0.0402(4) 0.4410(2) 0.0529(13) Uani 1 1 d . . . . .
F38 F 0.35491(5) 0.6228(4) 0.7167(3) 0.1076(18) Uani 1 1 d . . . . .
N4 N 0.41767(5) 0.4595(3) 0.7736(2) 0.0518(12) Uani 1 1 d . . . . .
F32 F 0.38126(6) 0.7751(3) 1.1004(3) 0.1084(18) Uani 1 1 d . . . . .
F21 F 0.39726(7) 0.2679(3) 0.8410(2) 0.115(2) Uani 1 1 d . . . . .
N5 N 0.35390(5) 0.0186(4) 0.4840(2) 0.0520(13) Uani 1 1 d . . . . .
F31 F 0.39890(5) 0.7228(4) 1.1550(3) 0.118(2) Uani 1 1 d . . . . .
F65 F 0.35057(6) 0.2385(4) 0.5511(2) 0.1109(19) Uani 1 1 d . . . . .
F36 F 0.36026(5) 0.5212(4) 0.8752(3) 0.1048(17) Uani 1 1 d . . . . .
F12 F 0.42212(7) -0.3143(4) 0.6655(3) 0.136(3) Uani 1 1 d . . . . .
F57 F 0.37398(7) -0.1707(4) 0.9055(2) 0.129(2) Uani 1 1 d . . . . .
O15 O 0.30363(5) 0.5763(4) 0.6378(3) 0.0830(16) Uani 1 1 d . . . . .
F8 F 0.45518(5) -0.3105(4) 0.4796(3) 0.116(2) Uani 1 1 d . . . . .
F18 F 0.44545(5) 0.2275(4) 0.7172(3) 0.124(2) Uani 1 1 d . . . . .
F35 F 0.35596(5) 0.4415(4) 0.9552(3) 0.1068(17) Uani 1 1 d . . . . .
F34 F 0.35184(5) 0.5881(4) 0.9483(3) 0.119(2) Uani 1 1 d . . . . .
F51 F 0.30536(6) 0.2628(4) 0.5313(2) 0.1085(18) Uani 1 1 d . U . . .
F60 F 0.39498(5) 0.0955(4) 0.7444(3) 0.1133(19) Uani 1 1 d . . . . .
N3 N 0.39765(6) 0.4884(4) 0.7785(3) 0.0590(14) Uani 1 1 d . . . . .
F58 F 0.40173(5) -0.0435(4) 0.7433(3) 0.115(2) Uani 1 1 d . . . . .
F10 F 0.42034(7) -0.1833(4) 0.7056(3) 0.132(2) Uani 1 1 d . . . . .
F24 F 0.37596(6) 0.3214(5) 1.1251(4) 0.131(2) Uani 1 1 d . . . . .
F25 F 0.44141(5) 0.5089(6) 1.1456(3) 0.138(3) Uani 1 1 d . . . . .
F42 F 0.30922(6) 0.7390(4) 0.8354(3) 0.123(2) Uani 1 1 d . . . . .
C7 C 0.44133(6) -0.2118(4) 0.5240(3) 0.0481(14) Uani 1 1 d . . . . .
C4 C 0.47180(6) 0.0275(5) 0.6199(3) 0.0520(15) Uani 1 1 d . . . . .
N1 N 0.43971(6) 0.0045(4) 0.8452(3) 0.0622(15) Uani 1 1 d . . . . .
C9 C 0.43452(6) -0.1917(4) 0.6296(3) 0.0503(14) Uani 1 1 d . . . . .
F22 F 0.39267(7) 0.2683(5) 1.1720(3) 0.129(2) Uani 1 1 d . . . . .
F16 F 0.42805(7) 0.1766(4) 0.7402(3) 0.127(2) Uani 1 1 d . . . . .
C90 C 0.34252(6) 0.0430(4) 0.4965(3) 0.0527(15) Uani 1 1 d . . . . .
H90 H 0.340913 0.059934 0.538990 0.063 Uiso 1 1 calc R . . . .
F23 F 0.38107(8) 0.1869(4) 1.0985(3) 0.152(3) Uani 1 1 d . . . . .
C2 C 0.46036(6) 0.1080(4) 0.5209(3) 0.0487(14) Uani 1 1 d . . . . .
F69 F 0.30317(6) -0.0141(6) 0.6666(3) 0.159(3) Uani 1 1 d . . . . .
F41 F 0.32887(7) 0.7672(4) 0.8436(4) 0.150(3) Uani 1 1 d . . . . .
F20 F 0.39459(10) 0.1535(4) 0.8973(3) 0.157(3) Uani 1 1 d . . . . .
C57 C 0.32459(6) -0.0660(5) 0.6898(3) 0.0529(15) Uani 1 1 d . . . . .
C24 C 0.41523(8) 0.6229(5) 0.9470(3) 0.0620(18) Uani 1 1 d . . . . .
F26 F 0.44945(6) 0.4870(7) 1.0615(3) 0.163(3) Uani 1 1 d . . . . .
F40 F 0.32241(9) 0.6664(4) 0.9020(3) 0.156(3) Uani 1 1 d . . . . .
C12 C 0.41826(6) 0.0505(4) 0.5468(3) 0.0468(14) Uani 1 1 d . . . . .
F63 F 0.36842(14) 0.2958(10) 0.8325(9) 0.117(4) Uani 0.585(9) 1 d D U P A 1
F55 F 0.35753(7) -0.2354(5) 0.8543(4) 0.148(3) Uani 1 1 d . . . . .
C29 C 0.37400(7) 0.5383(4) 0.9802(3) 0.0560(16) Uani 1 1 d . . . . .
C19 C 0.39233(7) 0.3133(5) 1.0608(3) 0.0558(16) Uani 1 1 d . . . . .
C8 C 0.43504(6) -0.2445(5) 0.5728(3) 0.0557(16) Uani 1 1 d . . . . .
H8 H 0.431033 -0.303747 0.567699 0.067 Uiso 1 1 calc R . . . .
F11 F 0.43711(7) -0.2541(5) 0.7365(3) 0.145(3) Uani 1 1 d . . . . .
C14 C 0.43258(7) 0.1282(4) 0.6378(3) 0.0544(16) Uani 1 1 d . . . . .
C17 C 0.39959(8) 0.2960(5) 0.9563(3) 0.0614(18) Uani 1 1 d . . . . .
C77 C 0.41176(8) 0.4969(5) 0.7136(3) 0.0665(19) Uani 1 1 d . . . . .
H77 H 0.415720 0.508079 0.676439 0.080 Uiso 1 1 calc R . . . .
F62 F 0.35838(15) 0.2093(8) 0.8939(4) 0.110(3) Uani 0.585(9) 1 d D U P A 1
C54 C 0.34696(7) 0.1971(5) 0.6571(3) 0.0602(17) Uani 1 1 d . . . . .
C76 C 0.40882(6) 0.4560(5) 0.8120(3) 0.0544(16) Uani 1 1 d D . . . .
H76 H 0.410309 0.433720 0.856600 0.065 Uiso 1 1 calc R . . . .
F64 F 0.33183(7) 0.2426(6) 0.5635(4) 0.157(3) Uani 1 1 d . . . . .
C47 C 0.36725(7) -0.1219(4) 0.7961(3) 0.0565(16) Uani 1 1 d . . . . .
C59 C 0.33818(7) -0.1337(4) 0.6178(3) 0.0557(16) Uani 1 1 d . . . . .
C11 C 0.40470(6) 0.0455(5) 0.5055(4) 0.0600(17) Uani 1 1 d . . . . .
C26 C 0.38730(7) 0.6999(5) 1.1244(4) 0.0603(17) Uani 1 1 d . . . . .
C91 C 0.35223(11) -0.0024(6) 0.4181(4) 0.0865(19) Uani 1 1 d . . . . .
H91 H 0.358789 -0.022277 0.395403 0.104 Uiso 1 1 calc R . . . .
C27 C 0.38750(7) 0.6253(4) 1.0700(3) 0.0522(15) Uani 1 1 d . . . . .
C34 C 0.32116(7) 0.6255(5) 0.7900(3) 0.0583(16) Uani 1 1 d . . . . .
C78 C 0.39947(8) 0.5148(5) 0.7166(3) 0.0657(19) Uani 1 1 d . . . . .
H78 H 0.393100 0.541147 0.682106 0.079 Uiso 1 1 calc R . . . .
F67 F 0.30529(6) -0.1473(5) 0.7012(4) 0.150(3) Uani 1 1 d . . . . .
C13 C 0.42088(6) 0.1189(5) 0.5956(3) 0.0605(17) Uani 1 1 d . . . . .
H13 H 0.414162 0.161168 0.599705 0.073 Uiso 1 1 calc R . . . .
C32 C 0.33437(7) 0.5519(5) 0.7188(3) 0.0591(16) Uani 1 1 d . . . . .
F56 F 0.37547(10) -0.2676(4) 0.8335(4) 0.173(4) Uani 1 1 d . . . . .
C58 C 0.32679(7) -0.1308(5) 0.6422(3) 0.0603(17) Uani 1 1 d . . . . .
H58 H 0.320174 -0.174600 0.625840 0.072 Uiso 1 1 calc R . . . .
C49 C 0.37890(6) -0.0198(5) 0.7329(3) 0.0543(15) Uani 1 1 d . . . . .
C93 C 0.31999(6) 0.0636(5) 0.4339(3) 0.0640(17) Uani 1 1 d D U . . .
H93A H 0.316123 0.070352 0.385922 0.077 Uiso 1 1 calc R . . . .
H93B H 0.319268 0.124188 0.455556 0.077 Uiso 1 1 calc R . . . .
F66 F 0.34601(13) 0.3456(4) 0.6067(3) 0.226(6) Uani 1 1 d . . . . .
C79 C 0.43123(6) 0.4320(5) 0.7924(3) 0.0612(17) Uani 1 1 d D . . . .
H79A H 0.434552 0.417938 0.751537 0.073 Uiso 1 1 calc R . . . .
H79B H 0.431816 0.374528 0.819325 0.073 Uiso 1 1 calc R . . . .
C1 C 0.46096(8) 0.1830(5) 0.4712(4) 0.0683(19) Uani 1 1 d . . . . .
C92 C 0.33962(11) 0.0099(7) 0.3910(5) 0.101(2) Uani 1 1 d . . . . .
H92 H 0.335546 -0.000354 0.345798 0.121 Uiso 1 1 calc R . . . .
C56 C 0.31095(7) -0.0661(6) 0.7077(4) 0.0672(19) Uani 1 1 d . . . . .
C6 C 0.44313(9) -0.2803(5) 0.4680(4) 0.072(2) Uani 1 1 d . . . . .
F27 F 0.44788(7) 0.6184(6) 1.0958(4) 0.169(3) Uani 1 1 d . . . . .
F1 F 0.45693(12) 0.1631(6) 0.4130(3) 0.233(6) Uani 1 1 d . . . . .
C52 C 0.35448(9) 0.1873(6) 0.7772(4) 0.087(2) Uani 1 1 d . U . . .
F6 F 0.48418(6) -0.0313(7) 0.7185(4) 0.176(4) Uani 1 1 d . . . . .
C44 C 0.31318(8) 0.2920(6) 0.7659(4) 0.075(2) Uani 1 1 d . . . . .
C33 C 0.33234(7) 0.6203(5) 0.7638(3) 0.0598(17) Uani 1 1 d . . . . .
H33 H 0.338917 0.665447 0.777222 0.072 Uiso 1 1 calc R . . . .
C10 C 0.42830(9) -0.2380(6) 0.6834(4) 0.072(2) Uani 1 1 d . . . . .
C23 C 0.42648(8) 0.6141(5) 0.9935(4) 0.0697(19) Uani 1 1 d . . . . .
H23 H 0.433363 0.656303 0.992298 0.084 Uiso 1 1 calc R . . . .
C31 C 0.34769(8) 0.5489(6) 0.6987(4) 0.073(2) Uani 1 1 d . . . . .
C18 C 0.39379(8) 0.2623(5) 1.0061(3) 0.0654(19) Uani 1 1 d . . . . .
H18 H 0.390622 0.200510 1.002437 0.078 Uiso 1 1 calc R . . . .
C48 C 0.37869(7) -0.0896(5) 0.7792(3) 0.0631(18) Uani 1 1 d . . . . .
H48 H 0.386681 -0.116704 0.800329 0.076 Uiso 1 1 calc R . . . .
F28 F 0.40666(12) 0.7579(6) 0.8978(5) 0.229(6) Uani 1 1 d . . . . .
C20 C 0.38534(9) 0.2679(6) 1.1123(4) 0.075(2) Uani 1 1 d . . . . .
C62 C 0.44991(7) 0.0455(5) 0.8800(3) 0.0631(18) Uani 1 1 d . . . . .
H62 H 0.450490 0.071007 0.923251 0.076 Uiso 1 1 calc R . . . .
C46 C 0.36841(9) -0.1984(5) 0.8473(4) 0.072(2) Uani 1 1 d . . . . .
C25 C 0.41465(10) 0.6999(5) 0.8944(5) 0.077(2) Uani 1 1 d . . . . .
C80 C 0.43960(7) 0.5046(5) 0.8315(4) 0.0642(18) Uani 1 1 d D . . . .
H80A H 0.436636 0.516145 0.873742 0.077 Uiso 1 1 calc R . . . .
H80B H 0.438702 0.563106 0.805729 0.077 Uiso 1 1 calc R . . . .
F72 F 0.34012(13) -0.1680(4) 0.5096(3) 0.222(6) Uani 1 1 d . . . . .
C28 C 0.37549(7) 0.6052(5) 1.0297(4) 0.0652(19) Uani 1 1 d . . . . .
H28 H 0.368067 0.638564 1.036430 0.078 Uiso 1 1 calc R . . . .
C81 C 0.45397(7) 0.4755(5) 0.8473(4) 0.074(2) Uani 1 1 d D . . . .
H81A H 0.454793 0.414928 0.870435 0.089 Uiso 1 1 calc R . . . .
H81B H 0.457096 0.468043 0.805079 0.089 Uiso 1 1 calc R . . . .
C3 C 0.47114(6) 0.0951(5) 0.5706(3) 0.0622(18) Uani 1 1 d . . . . .
H3 H 0.478464 0.133933 0.571306 0.075 Uiso 1 1 calc R . . . .
C22 C 0.42823(7) 0.5457(5) 1.0425(4) 0.0620(18) Uani 1 1 d . . . . .
F45 F 0.28301(9) 0.6715(5) 0.5140(3) 0.187(4) Uani 1 1 d . . . . .
C35 C 0.32069(9) 0.7001(6) 0.8432(5) 0.076(2) Uani 1 1 d . . . . .
C5 C 0.48440(7) 0.0199(7) 0.6713(4) 0.080(3) Uani 1 1 d . . . . .
F29 F 0.41218(12) 0.6713(4) 0.8363(3) 0.199(5) Uani 1 1 d . . . . .
F3 F 0.47134(8) 0.2252(7) 0.4748(4) 0.221(6) Uani 1 1 d . . . . .
C21 C 0.44149(8) 0.5375(7) 1.0866(4) 0.081(2) Uani 1 1 d . . . . .
N2 N 0.45926(8) 0.0460(7) 0.8459(4) 0.104(3) Uani 1 1 d . . . . .
F48 F 0.26693(7) 0.4539(8) 0.7541(5) 0.187(4) Uani 1 1 d . . . . .
C15 C 0.43366(8) 0.2042(6) 0.6914(4) 0.072(2) Uani 1 1 d . . . . .
C42 C 0.30620(12) 0.2917(8) 0.6474(5) 0.111(3) Uani 1 1 d . U . . .
F49 F 0.29084(10) 0.2100(9) 0.5767(4) 0.244(5) Uani 1 1 d . U . . .
C94 C 0.31231(7) -0.0069(5) 0.4637(4) 0.0673(17) Uani 1 1 d D U . . .
H94A H 0.315489 -0.009004 0.512604 0.081 Uiso 1 1 calc R . . . .
H94B H 0.313651 -0.068860 0.445475 0.081 Uiso 1 1 calc R . . . .
C37 C 0.29227(8) 0.6065(6) 0.6178(4) 0.077(2) Uani 1 1 d . . . . .
C16 C 0.40125(11) 0.2295(6) 0.8996(4) 0.090(3) Uani 1 1 d . . . . .
F71 F 0.34802(9) -0.2582(6) 0.5782(4) 0.195(5) Uani 1 1 d . . . . .
C89 C 0.36616(10) 0.0137(7) 0.5326(5) 0.102(2) Uani 1 1 d . . . . .
H89A H 0.364381 0.012437 0.577813 0.153 Uiso 1 1 calc GR . . . .
H89B H 0.371459 0.068100 0.527602 0.153 Uiso 1 1 calc GR . . . .
H89C H 0.370839 -0.042650 0.524873 0.153 Uiso 1 1 calc GR . . . .
C50 C 0.39197(7) 0.0128(6) 0.7193(4) 0.0648(18) Uani 1 1 d . . . . .
F44 F 0.28782(11) 0.7620(6) 0.5903(4) 0.189(4) Uani 1 1 d . . . . .
C60 C 0.33927(9) -0.2043(5) 0.5638(4) 0.073(2) Uani 1 1 d . . . . .
N7 N 0.31269(9) -0.5076(6) 0.9771(5) 0.118(3) Uani 1 1 d D U . . .
C75 C 0.38553(8) 0.4966(6) 0.8035(4) 0.077(2) Uani 1 1 d . . . . .
H75A H 0.379382 0.449217 0.782476 0.115 Uiso 1 1 calc GR . . . .
H75B H 0.381771 0.558220 0.792698 0.115 Uiso 1 1 calc GR . . . .
H75C H 0.387357 0.487918 0.851980 0.115 Uiso 1 1 calc GR . . . .
C95 C 0.29789(7) 0.0157(6) 0.4489(4) 0.080(2) Uani 1 1 d D U . . .
H95A H 0.296779 0.081478 0.460148 0.096 Uiso 1 1 calc R . . . .
H95B H 0.294531 0.008239 0.400418 0.096 Uiso 1 1 calc R . . . .
F43 F 0.30221(8) 0.7090(6) 0.5524(5) 0.190(4) Uani 1 1 d . . . . .
F19 F 0.41303(9) 0.2097(8) 0.9019(5) 0.238(6) Uani 1 1 d . . . . .
F5 F 0.49395(6) 0.0006(11) 0.6504(4) 0.246(7) Uani 1 1 d . . . . .
F70 F 0.32953(9) -0.2569(7) 0.5486(5) 0.228(6) Uani 1 1 d . . . . .
C53 C 0.35113(10) 0.2371(5) 0.7182(4) 0.093(3) Uani 1 1 d . . . . .
H53 H 0.351781 0.302746 0.720466 0.112 Uiso 1 1 calc R . . . .
C55 C 0.34420(11) 0.2592(6) 0.5965(5) 0.091(3) Uani 1 1 d . . . . .
F54 F 0.32384(13) 0.2724(7) 0.8755(4) 0.208(5) Uani 1 1 d . . . . .
C30 C 0.36053(8) 0.5230(6) 0.9390(5) 0.080(2) Uani 1 1 d . . . . .
C38 C 0.28094(8) 0.5769(7) 0.6356(5) 0.090(3) Uani 1 1 d . . . . .
H38 H 0.273018 0.604525 0.613972 0.108 Uiso 1 1 calc R . . . .
F50 F 0.30892(13) 0.1462(6) 0.5918(4) 0.210(4) Uani 1 1 d . U . . .
C39 C 0.28046(8) 0.5103(7) 0.6826(5) 0.083(2) Uani 1 1 d . . . . .
F46 F 0.25827(7) 0.5502(7) 0.6839(5) 0.194(4) Uani 1 1 d . . . . .
C64 C 0.44261(11) -0.0225(6) 0.7856(4) 0.088(3) Uani 1 1 d . . . . .
H64 H 0.436885 -0.052502 0.750033 0.106 Uiso 1 1 calc R . . . .
F52 F 0.30683(11) 0.2266(8) 0.8562(5) 0.216(5) Uani 1 1 d . . . . .
C61 C 0.42729(9) -0.0087(7) 0.8668(5) 0.096(3) Uani 1 1 d . . . . .
H61A H 0.428552 0.001595 0.915031 0.144 Uiso 1 1 calc GR . . . .
H61B H 0.424172 -0.072031 0.856367 0.144 Uiso 1 1 calc GR . . . .
H61C H 0.420891 0.035498 0.843464 0.144 Uiso 1 1 calc GR . . . .
F4 F 0.48763(12) 0.0954(6) 0.6982(6) 0.273(8) Uani 1 1 d . . . . .
F2 F 0.45459(14) 0.2514(7) 0.4811(7) 0.253(7) Uani 1 1 d . . . . .
C36 C 0.29139(11) 0.6837(7) 0.5669(5) 0.098(3) Uani 1 1 d . . . . .
F53 F 0.32147(16) 0.1572(6) 0.8209(4) 0.284(8) Uani 1 1 d . . . . .
F30 F 0.42509(10) 0.7443(8) 0.8967(6) 0.257(7) Uani 1 1 d . . . . .
C51 C 0.35927(13) 0.2448(8) 0.8370(5) 0.112(3) Uani 1 1 d D U . . .
C105 C 0.30917(10) -0.5396(6) 0.9145(4) 0.0865(19) Uani 1 1 d D . . . .
H105 H 0.314723 -0.573837 0.892076 0.104 Uiso 1 1 calc R . . . .
C82 C 0.46224(8) 0.5455(7) 0.8903(5) 0.104(3) Uani 1 1 d D . . . .
H82A H 0.457900 0.563426 0.927077 0.125 Uiso 1 1 calc R . . . .
H82B H 0.462863 0.601666 0.863286 0.125 Uiso 1 1 calc R . . . .
C43 C 0.31008(12) 0.2486(7) 0.7060(5) 0.112(4) Uani 1 1 d . . . . .
H43 H 0.310704 0.182942 0.705510 0.134 Uiso 1 1 calc R . . . .
C41 C 0.30199(18) 0.2349(10) 0.5841(6) 0.151(4) Uani 1 1 d . U . . .
C45 C 0.3166(2) 0.2319(8) 0.8276(6) 0.136(5) Uani 1 1 d . . . . .
N8 N 0.29246(10) -0.4844(9) 0.9318(5) 0.161(4) Uani 1 1 d D U . . .
F61 F 0.34881(12) 0.3216(8) 0.8375(5) 0.130(3) Uani 0.585(9) 1 d D U P A 1
C63 C 0.45455(12) 0.0002(8) 0.7864(4) 0.106(4) Uani 1 1 d . . . . .
H63 H 0.459252 -0.012331 0.752344 0.127 Uiso 1 1 calc R . . . .
F47 F 0.26226(9) 0.4141(9) 0.6552(7) 0.237(6) Uani 1 1 d . . . . .
C40 C 0.26712(11) 0.4807(12) 0.6964(8) 0.134(5) Uani 1 1 d . . . . .
C96 C 0.28980(9) -0.0433(9) 0.4860(6) 0.127(3) Uani 1 1 d D U . . .
H96A H 0.293291 -0.037519 0.534492 0.152 Uiso 1 1 calc R . . . .
H96B H 0.290615 -0.108950 0.473558 0.152 Uiso 1 1 calc R . . . .
C104 C 0.30076(12) -0.4710(8) 0.9921(4) 0.122(4) Uani 1 1 d D . . . .
H104 H 0.299132 -0.445104 1.032273 0.146 Uiso 1 1 calc R . . . .
C83 C 0.47604(10) 0.5118(11) 0.9203(7) 0.156(6) Uani 1 1 d D . . . .
H83A H 0.481013 0.564099 0.944239 0.187 Uiso 1 1 calc R . . . .
H83B H 0.475481 0.462905 0.953581 0.187 Uiso 1 1 calc R . . . .
C97 C 0.27557(10) -0.0171(12) 0.4720(7) 0.168(4) Uani 1 1 d D U . . .
H97A H 0.271529 -0.037414 0.426376 0.201 Uiso 1 1 calc R . . . .
H97B H 0.274794 0.051124 0.473802 0.201 Uiso 1 1 calc R . . . .
C87 C 0.51719(11) 0.3748(12) 0.8702(8) 0.173(6) Uani 1 1 d D . . . .
H87A H 0.517227 0.324093 0.902766 0.207 Uiso 1 1 calc R . . . .
H87B H 0.522821 0.424931 0.892950 0.207 Uiso 1 1 calc R . . . .
C65 C 0.47203(14) 0.1029(16) 0.8641(8) 0.222(6) Uani 1 1 d D U . . .
H65A H 0.477723 0.087275 0.832548 0.267 Uiso 1 1 calc R . . . .
H65B H 0.469971 0.169759 0.859429 0.267 Uiso 1 1 calc R . . . .
C85 C 0.49737(10) 0.4455(12) 0.9050(8) 0.181(7) Uani 1 1 d D . . . .
H85A H 0.502198 0.499086 0.927899 0.217 Uiso 1 1 calc R . . . .
H85B H 0.497159 0.396099 0.938334 0.217 Uiso 1 1 calc R . . . .
C66 C 0.47890(16) 0.0841(14) 0.9321(8) 0.232(5) Uani 1 1 d D U . . .
H66A H 0.482282 0.019894 0.934009 0.278 Uiso 1 1 calc R . . . .
H66B H 0.472614 0.087492 0.962116 0.278 Uiso 1 1 calc R . . . .
C86 C 0.50390(11) 0.4106(12) 0.8505(7) 0.173(6) Uani 1 1 d D . . . .
H86A H 0.498434 0.360653 0.826347 0.208 Uiso 1 1 calc R . . . .
H86B H 0.504011 0.461805 0.818441 0.208 Uiso 1 1 calc R . . . .
C84 C 0.48315(11) 0.4753(12) 0.8716(8) 0.175(6) Uani 1 1 d D . . . .
H84A H 0.483523 0.523104 0.837400 0.210 Uiso 1 1 calc R . . . .
H84B H 0.478458 0.421002 0.849021 0.210 Uiso 1 1 calc R . . . .
C67 C 0.49059(15) 0.1521(15) 0.9594(8) 0.234(5) Uani 1 1 d D U . . .
H67A H 0.498824 0.117242 0.972192 0.280 Uiso 1 1 calc R . . . .
H67B H 0.491573 0.198664 0.925206 0.280 Uiso 1 1 calc R . . . .
C109 C 0.28092(14) -0.3458(11) 0.8572(9) 0.239(5) Uani 1 1 d D U . . .
H10H H 0.285986 -0.362654 0.823099 0.287 Uiso 1 1 calc R . . . .
H10I H 0.286970 -0.331317 0.899603 0.287 Uiso 1 1 calc DR . . . .
C106 C 0.29789(11) -0.5192(7) 0.8896(4) 0.101(2) Uani 1 1 d D . . . .
H106 H 0.293907 -0.528935 0.844148 0.121 Uiso 1 1 calc R . . . .
C88 C 0.52297(13) 0.3389(13) 0.8130(8) 0.194(8) Uani 1 1 d D . . . .
H88A H 0.516497 0.301646 0.783143 0.291 Uiso 1 1 calc GR . . . .
H88B H 0.530572 0.300525 0.830634 0.291 Uiso 1 1 calc GR . . . .
H88C H 0.525596 0.391293 0.788242 0.291 Uiso 1 1 calc GR . . . .
C108 C 0.27164(15) -0.4228(12) 0.8667(10) 0.249(5) Uani 1 1 d D U . . .
H10J H 0.262941 -0.398563 0.869196 0.299 Uiso 1 1 calc R . . . .
H10K H 0.270808 -0.469870 0.830890 0.299 Uiso 1 1 calc R . . . .
C98 C 0.26815(13) -0.0605(15) 0.5217(9) 0.224(5) Uani 1 1 d D U . . .
H98A H 0.268446 -0.128801 0.517829 0.268 Uiso 1 1 calc R . . . .
H98B H 0.272537 -0.043587 0.567564 0.268 Uiso 1 1 calc R . . . .
C68 C 0.48701(18) 0.1978(15) 1.0192(10) 0.250(6) Uani 1 1 d D U . . .
H68A H 0.479927 0.242146 1.002429 0.300 Uiso 1 1 calc R . . . .
H68B H 0.483286 0.149196 1.043967 0.300 Uiso 1 1 calc R . . . .
C110 C 0.27156(17) -0.2610(11) 0.8332(11) 0.241(5) Uani 1 1 d D U . . .
H11A H 0.263025 -0.284836 0.809826 0.289 Uiso 1 1 calc R . . . .
H11B H 0.270184 -0.225554 0.872618 0.289 Uiso 1 1 calc R . . . .
C111 C 0.27690(18) -0.1984(11) 0.7879(11) 0.245(5) Uani 1 1 d D U . . .
H11C H 0.277790 -0.233481 0.747430 0.294 Uiso 1 1 calc R . . . .
H11D H 0.285681 -0.178314 0.810402 0.294 Uiso 1 1 calc R . . . .
C69 C 0.49651(18) 0.2463(17) 1.0666(10) 0.281(6) Uani 1 1 d D U . . .
H69A H 0.502726 0.277216 1.043286 0.337 Uiso 1 1 calc R . . . .
H69B H 0.501402 0.201614 1.098883 0.337 Uiso 1 1 calc R . . . .
C70 C 0.4901(2) 0.3192(14) 1.1044(11) 0.296(7) Uani 1 1 d D U . . .
H70A H 0.496929 0.356435 1.132855 0.355 Uiso 1 1 calc R . . . .
H70B H 0.484820 0.361559 1.071654 0.355 Uiso 1 1 calc R . . . .
C72 C 0.4745(3) 0.3441(15) 1.1850(12) 0.309(7) Uani 1 1 d D U . . .
H72A H 0.480854 0.387410 1.211063 0.371 Uiso 1 1 calc R . . . .
H72B H 0.468265 0.381211 1.152604 0.371 Uiso 1 1 calc R . . . .
C73 C 0.4673(2) 0.296(2) 1.2312(12) 0.305(8) Uani 1 1 d D U . . .
H73A H 0.462598 0.342925 1.252414 0.366 Uiso 1 1 calc R . . . .
H73B H 0.460774 0.254290 1.204684 0.366 Uiso 1 1 calc R . . . .
C71 C 0.4816(2) 0.2777(18) 1.1470(12) 0.299(7) Uani 1 1 d D U . . .
H71A H 0.486991 0.236201 1.179825 0.359 Uiso 1 1 calc R . . . .
H71B H 0.475019 0.238531 1.118215 0.359 Uiso 1 1 calc R . . . .
C99 C 0.25448(15) -0.0306(15) 0.5110(11) 0.258(6) Uani 1 1 d D U . . .
H99A H 0.250528 -0.035180 0.462927 0.310 Uiso 1 1 calc R . . . .
H99B H 0.254094 0.035025 0.524500 0.310 Uiso 1 1 calc R . . . .
C113 C 0.27585(16) -0.0321(10) 0.7509(12) 0.230(5) Uani 1 1 d D U . . .
H11E H 0.280196 -0.049885 0.714122 0.276 Uiso 1 1 calc R . . . .
H11F H 0.282757 -0.018923 0.790335 0.276 Uiso 1 1 calc R . . . .
C114 C 0.26867(16) 0.0564(11) 0.7314(12) 0.238(6) Uani 1 1 d D U . . .
H11G H 0.263729 0.050967 0.684962 0.286 Uiso 1 1 calc R . . . .
H11H H 0.262372 0.066699 0.760715 0.286 Uiso 1 1 calc R . . . .
C116 C 0.2716(2) 0.2245(13) 0.7106(14) 0.311(10) Uani 1 1 d D U . . .
H11I H 0.267460 0.216925 0.663637 0.466 Uiso 1 1 calc GR . . . .
H11J H 0.278301 0.272741 0.714599 0.466 Uiso 1 1 calc GR . . . .
H11K H 0.265107 0.242604 0.736379 0.466 Uiso 1 1 calc GR . . . .
C112 C 0.26857(17) -0.1125(11) 0.7667(12) 0.244(5) Uani 1 1 d D U . . .
H11L H 0.261847 -0.128265 0.727067 0.293 Uiso 1 1 calc R . . . .
H11M H 0.264062 -0.095593 0.803127 0.293 Uiso 1 1 calc R . . . .
C115 C 0.27758(18) 0.1376(12) 0.7363(13) 0.261(7) Uani 1 1 d D U . . .
H11N H 0.281712 0.146517 0.783744 0.314 Uiso 1 1 calc R . . . .
H11O H 0.284556 0.122707 0.711850 0.314 Uiso 1 1 calc R . . . .
C74 C 0.4757(3) 0.2404(17) 1.2848(12) 0.310(10) Uani 1 1 d D U . . .
H74A H 0.470277 0.211217 1.312768 0.465 Uiso 1 1 calc R . . . .
H74B H 0.480228 0.192439 1.264426 0.465 Uiso 1 1 calc R . . . .
H74C H 0.482054 0.281228 1.312238 0.465 Uiso 1 1 calc R . . . .
C107 C 0.27822(11) -0.4577(13) 0.9285(7) 0.224(5) Uani 1 1 d D U . . .
H10L H 0.273508 -0.513062 0.939562 0.269 Uiso 1 1 calc R . . . .
H10M H 0.277881 -0.410484 0.963189 0.269 Uiso 1 1 calc DR . . . .
C100 C 0.24662(17) -0.0910(16) 0.5516(12) 0.290(7) Uani 1 1 d D U . . .
H10A H 0.243931 -0.050765 0.585615 0.348 Uiso 1 1 calc R . . . .
H10B H 0.238610 -0.111474 0.520907 0.348 Uiso 1 1 calc R . . . .
C102 C 0.2427(2) -0.2275(17) 0.6213(12) 0.317(10) Uani 1 1 d D U . . .
H10C H 0.246648 -0.282940 0.644516 0.476 Uiso 1 1 calc R . . . .
H10D H 0.239879 -0.185707 0.653397 0.476 Uiso 1 1 calc R . . . .
H10E H 0.235175 -0.245505 0.587106 0.476 Uiso 1 1 calc R . . . .
C101 C 0.2531(2) -0.1757(16) 0.5867(13) 0.302(7) Uani 1 1 d D U . . .
H10F H 0.260754 -0.157386 0.620793 0.362 Uiso 1 1 calc R . . . .
H10G H 0.256032 -0.217418 0.554243 0.362 Uiso 1 1 calc R . . . .
F62A F 0.36903(15) 0.1890(10) 0.8794(7) 0.126(4) Uani 0.415(9) 1 d D U P A 2
F63A F 0.3651(2) 0.3154(13) 0.8427(12) 0.113(4) Uani 0.415(9) 1 d D U P A 2
F61A F 0.35039(18) 0.2404(13) 0.8808(8) 0.119(4) Uani 0.415(9) 1 d D U P A 2
C103 C 0.32458(10) -0.5058(7) 1.0247(5) 0.102(2) Uani 1 1 d . . . B 2
H10N H 0.323934 -0.547076 1.061969 0.153 Uiso 1 1 calc GR . . B 2
H10O H 0.326331 -0.442498 1.041416 0.153 Uiso 1 1 calc GR . . B 2
H10P H 0.331653 -0.526650 1.003583 0.153 Uiso 1 1 calc GR . . B 2

loop_
_atom_site_aniso_label
_atom_site_aniso_U_11
_atom_site_aniso_U_22
_atom_site_aniso_U_33
_atom_site_aniso_U_23
_atom_site_aniso_U_13
_atom_site_aniso_U_12
Ni1 0.0474(4) 0.0481(4) 0.0317(4) -0.0033(3) 0.0095(3) -0.0047(3)
Ni2 0.0582(5) 0.0457(4) 0.0345(4) -0.0030(3) 0.0138(3) 0.0058(3)
Ni4 0.0593(5) 0.0547(5) 0.0312(4) -0.0006(3) 0.0101(3) -0.0011(4)
Ni3 0.0674(5) 0.0645(6) 0.0446(5) -0.0039(4) 0.0030(4) -0.0107(4)
O3 0.055(2) 0.048(2) 0.036(2) -0.0065(17) 0.0137(17) -0.0048(19)
O2 0.050(2) 0.059(3) 0.038(2) 0.0027(19) 0.0070(18) 0.000(2)
O5 0.049(2) 0.053(2) 0.040(2) -0.0070(18) 0.0099(18) -0.0025(19)
O1 0.065(3) 0.054(3) 0.040(2) 0.0036(19) 0.0104(19) -0.007(2)
O20 0.060(3) 0.065(3) 0.039(2) 0.007(2) 0.010(2) -0.002(2)
O12 0.066(3) 0.048(2) 0.044(2) -0.0093(19) 0.010(2) 0.015(2)
O22 0.065(3) 0.050(3) 0.037(2) -0.0016(18) 0.0135(19) 0.002(2)
O8 0.066(3) 0.050(3) 0.034(2) -0.0029(18) 0.0127(18) -0.003(2)
O10 0.072(3) 0.051(3) 0.048(2) 0.003(2) 0.020(2) -0.001(2)
O4 0.062(3) 0.052(3) 0.036(2) -0.0050(18) 0.0161(18) -0.013(2)
O7 0.078(3) 0.054(3) 0.036(2) -0.0011(19) 0.017(2) 0.018(2)
O11 0.062(3) 0.049(2) 0.044(2) -0.0070(19) 0.0144(19) 0.003(2)
F9 0.124(4) 0.070(3) 0.074(3) -0.031(2) 0.048(3) -0.035(3)
F15 0.061(2) 0.093(3) 0.055(2) -0.004(2) 0.0003(18) 0.001(2)
O23 0.062(3) 0.057(3) 0.040(2) -0.006(2) 0.011(2) -0.005(2)
F13 0.065(3) 0.098(3) 0.086(3) -0.007(3) 0.018(2) -0.028(2)
O24 0.077(3) 0.051(3) 0.043(2) -0.004(2) 0.015(2) 0.002(2)
O21 0.074(3) 0.069(3) 0.035(2) -0.007(2) 0.016(2) -0.016(2)
F39 0.122(4) 0.086(3) 0.079(3) -0.002(3) 0.046(3) -0.014(3)
O6 0.054(2) 0.050(2) 0.045(2) -0.0095(19) 0.0060(19) -0.007(2)
O13 0.075(3) 0.060(3) 0.053(3) -0.017(2) 0.015(2) -0.009(2)
O9 0.055(3) 0.064(3) 0.046(2) -0.002(2) 0.017(2) 0.005(2)
O19 0.067(3) 0.067(3) 0.045(2) 0.008(2) 0.010(2) -0.001(2)
O18 0.080(3) 0.061(3) 0.045(2) -0.001(2) 0.006(2) 0.002(2)
F37 0.073(3) 0.099(4) 0.107(4) -0.004(3) 0.018(3) 0.012(3)
F59 0.070(3) 0.159(5) 0.070(3) -0.003(3) 0.025(2) -0.012(3)
F33 0.151(5) 0.085(3) 0.067(3) -0.028(2) 0.056(3) -0.023(3)
F14 0.063(3) 0.098(3) 0.108(4) -0.034(3) -0.001(2) 0.021(2)
O14 0.069(3) 0.058(3) 0.071(3) -0.013(2) 0.016(2) -0.005(2)
F68 0.063(3) 0.188(6) 0.062(3) -0.028(3) 0.018(2) -0.016(3)
O16 0.068(3) 0.095(4) 0.063(3) 0.007(3) 0.002(3) -0.015(3)
F17 0.126(4) 0.069(3) 0.114(4) -0.043(3) -0.010(3) 0.014(3)
F7 0.194(6) 0.095(4) 0.049(2) -0.027(2) 0.052(3) -0.056(4)
O17 0.103(4) 0.092(4) 0.040(2) -0.011(3) 0.010(2) -0.040(3)
N6 0.079(4) 0.050(3) 0.030(2) 0.005(2) 0.011(2) 0.004(3)
F38 0.099(4) 0.090(4) 0.147(5) -0.044(3) 0.055(3) -0.039(3)
N4 0.075(4) 0.046(3) 0.035(3) 0.001(2) 0.014(2) 0.001(3)
F32 0.173(5) 0.056(3) 0.092(3) -0.021(3) 0.016(3) 0.025(3)
F21 0.230(7) 0.074(3) 0.046(3) -0.015(2) 0.040(3) -0.008(4)
N5 0.072(3) 0.056(3) 0.030(2) -0.002(2) 0.015(2) 0.005(3)
F31 0.088(3) 0.127(4) 0.134(5) -0.093(4) 0.011(3) -0.012(3)
F65 0.172(6) 0.101(4) 0.067(3) 0.021(3) 0.044(3) -0.023(4)
F36 0.090(3) 0.131(5) 0.079(3) -0.025(3) -0.019(3) 0.022(3)
F12 0.222(7) 0.110(4) 0.107(4) -0.034(3) 0.108(5) -0.093(5)
F57 0.201(6) 0.109(4) 0.055(3) 0.030(3) -0.027(3) -0.041(4)
O15 0.073(3) 0.093(4) 0.076(3) 0.021(3) -0.002(3) -0.020(3)
F8 0.099(4) 0.115(4) 0.153(5) -0.058(4) 0.072(4) -0.006(3)
F18 0.092(4) 0.115(4) 0.149(5) -0.089(4) -0.014(3) -0.001(3)
F35 0.091(3) 0.099(4) 0.126(5) -0.026(4) 0.009(3) -0.020(3)
F34 0.068(3) 0.127(4) 0.150(5) -0.068(4) -0.008(3) 0.028(3)
F51 0.152(5) 0.124(4) 0.052(3) -0.032(3) 0.027(3) -0.019(4)
F60 0.112(4) 0.109(4) 0.127(4) -0.044(4) 0.044(3) -0.051(3)
N3 0.087(4) 0.054(3) 0.039(3) 0.003(2) 0.018(3) 0.005(3)
F58 0.061(3) 0.138(5) 0.143(5) 0.046(4) 0.015(3) 0.008(3)
F10 0.166(6) 0.107(4) 0.164(6) -0.014(4) 0.130(5) -0.023(4)
F24 0.122(5) 0.135(5) 0.159(6) 0.004(4) 0.086(5) -0.015(4)
F25 0.067(3) 0.274(9) 0.067(3) 0.014(4) -0.003(3) 0.006(4)
F42 0.107(4) 0.093(4) 0.168(6) -0.051(4) 0.027(4) 0.021(3)
C7 0.053(3) 0.057(4) 0.037(3) -0.007(3) 0.015(3) -0.003(3)
C4 0.044(3) 0.067(4) 0.047(3) -0.005(3) 0.012(3) 0.002(3)
N1 0.094(4) 0.059(3) 0.033(3) 0.002(2) 0.011(3) 0.001(3)
C9 0.059(4) 0.054(4) 0.041(3) -0.002(3) 0.018(3) -0.007(3)
F22 0.160(6) 0.161(6) 0.071(3) 0.029(4) 0.038(4) -0.047(5)
F16 0.200(6) 0.114(4) 0.080(3) -0.044(3) 0.060(4) -0.014(4)
C90 0.070(4) 0.056(4) 0.033(3) 0.002(3) 0.015(3) 0.010(3)
F23 0.263(8) 0.092(4) 0.134(5) -0.041(4) 0.120(6) -0.088(5)
C2 0.056(4) 0.047(3) 0.045(3) -0.003(3) 0.014(3) -0.007(3)
F69 0.076(4) 0.287(10) 0.113(5) 0.090(6) 0.019(3) 0.054(5)
F41 0.146(5) 0.113(5) 0.214(7) -0.111(5) 0.090(5) -0.053(4)
F20 0.351(12) 0.053(3) 0.075(3) -0.023(3) 0.062(5) -0.007(5)
C57 0.058(4) 0.061(4) 0.036(3) 0.007(3) 0.002(3) -0.002(3)
C24 0.091(5) 0.046(4) 0.055(4) -0.001(3) 0.032(4) 0.005(4)
F26 0.081(4) 0.286(10) 0.116(5) -0.063(6) 0.007(3) 0.066(5)
F40 0.291(10) 0.099(4) 0.071(4) -0.036(3) 0.019(5) 0.037(5)
C12 0.049(3) 0.050(3) 0.044(3) -0.005(3) 0.015(3) -0.004(3)
F63 0.164(7) 0.110(6) 0.076(6) -0.043(5) 0.027(5) -0.070(6)
F55 0.126(5) 0.137(5) 0.162(6) 0.093(5) -0.021(4) -0.044(4)
C29 0.065(4) 0.048(4) 0.055(4) -0.013(3) 0.011(3) 0.001(3)
C19 0.069(4) 0.049(4) 0.050(4) -0.003(3) 0.013(3) 0.003(3)
C8 0.065(4) 0.051(4) 0.056(4) -0.010(3) 0.023(3) -0.017(3)
F11 0.180(6) 0.189(7) 0.073(4) 0.056(4) 0.038(4) -0.034(5)
C14 0.072(4) 0.045(4) 0.046(3) -0.011(3) 0.012(3) -0.007(3)
C17 0.098(5) 0.046(4) 0.040(3) -0.005(3) 0.013(3) 0.023(4)
C77 0.101(6) 0.061(4) 0.040(3) 0.006(3) 0.020(4) -0.009(4)
F62 0.178(8) 0.107(6) 0.049(4) -0.028(4) 0.030(5) -0.052(6)
C54 0.079(5) 0.058(4) 0.049(4) 0.000(3) 0.026(3) 0.000(3)
C76 0.077(4) 0.059(4) 0.029(3) 0.003(3) 0.014(3) 0.004(3)
F64 0.126(5) 0.202(8) 0.140(6) 0.096(6) 0.017(4) 0.051(5)
C47 0.084(5) 0.045(4) 0.036(3) -0.004(3) 0.001(3) -0.002(3)
C59 0.075(4) 0.045(4) 0.043(3) -0.003(3) 0.001(3) -0.001(3)
C11 0.055(4) 0.065(4) 0.060(4) -0.014(3) 0.011(3) 0.004(3)
C26 0.072(4) 0.052(4) 0.061(4) -0.018(3) 0.024(4) -0.002(3)
C91 0.125(6) 0.086(4) 0.055(3) -0.013(3) 0.034(4) -0.002(4)
C27 0.071(4) 0.040(3) 0.050(3) -0.009(3) 0.020(3) -0.003(3)
C34 0.069(4) 0.051(4) 0.054(4) -0.008(3) 0.009(3) 0.010(3)
C78 0.097(6) 0.063(4) 0.034(3) 0.011(3) 0.006(3) -0.001(4)
F67 0.119(5) 0.144(6) 0.206(8) -0.047(5) 0.081(5) -0.056(4)
C13 0.057(4) 0.062(4) 0.063(4) -0.020(3) 0.012(3) 0.001(3)
C32 0.068(4) 0.056(4) 0.050(4) -0.007(3) 0.003(3) -0.006(3)
F56 0.296(11) 0.085(4) 0.159(6) 0.056(4) 0.096(7) 0.080(5)
C58 0.065(4) 0.061(4) 0.053(4) -0.010(3) 0.007(3) -0.006(3)
C49 0.059(4) 0.061(4) 0.041(3) -0.008(3) 0.007(3) -0.006(3)
C93 0.070(4) 0.066(4) 0.052(4) 0.007(3) 0.002(3) 0.000(3)
F66 0.544(18) 0.049(3) 0.084(4) 0.012(3) 0.061(7) 0.031(6)
C79 0.088(5) 0.049(4) 0.051(4) 0.004(3) 0.024(3) 0.006(3)
C1 0.072(5) 0.059(5) 0.076(5) 0.008(4) 0.019(4) -0.012(4)
C92 0.134(7) 0.108(5) 0.063(4) -0.009(4) 0.023(4) -0.022(5)
C56 0.055(4) 0.090(6) 0.054(4) -0.003(4) 0.005(3) -0.012(4)
C6 0.100(6) 0.060(5) 0.068(5) -0.017(4) 0.045(4) -0.026(4)
F27 0.115(5) 0.159(7) 0.200(8) 0.010(6) -0.045(5) -0.047(5)
F1 0.468(16) 0.151(6) 0.055(3) 0.036(4) -0.007(6) -0.181(9)
C52 0.128(6) 0.089(5) 0.053(4) -0.027(4) 0.040(4) -0.058(4)
F6 0.085(4) 0.298(11) 0.118(5) 0.097(6) -0.045(4) -0.050(5)
C44 0.097(6) 0.068(5) 0.064(5) -0.004(4) 0.023(4) 0.008(4)
C33 0.063(4) 0.053(4) 0.061(4) -0.015(3) 0.005(3) -0.005(3)
C10 0.105(6) 0.070(5) 0.053(4) -0.010(4) 0.040(4) -0.022(4)
C23 0.070(5) 0.074(5) 0.070(5) -0.001(4) 0.024(4) -0.013(4)
C31 0.087(5) 0.067(5) 0.072(5) -0.015(4) 0.031(4) -0.015(4)
C18 0.104(6) 0.044(4) 0.049(4) -0.002(3) 0.017(4) -0.002(4)
C48 0.064(4) 0.065(4) 0.054(4) 0.007(3) -0.003(3) 0.000(3)
F28 0.380(15) 0.128(6) 0.238(10) 0.116(7) 0.205(11) 0.141(8)
C20 0.094(6) 0.069(5) 0.067(5) -0.001(4) 0.028(4) -0.017(4)
C62 0.078(5) 0.076(5) 0.037(3) -0.010(3) 0.017(3) -0.007(4)
C46 0.089(5) 0.057(5) 0.066(5) 0.011(4) 0.005(4) -0.002(4)
C25 0.112(7) 0.043(4) 0.083(6) 0.004(4) 0.039(5) 0.000(4)
C80 0.088(5) 0.051(4) 0.057(4) -0.006(3) 0.023(4) 0.000(3)
F72 0.548(18) 0.070(4) 0.073(4) -0.023(3) 0.120(7) -0.011(7)
C28 0.057(4) 0.069(5) 0.069(4) -0.030(4) 0.012(3) 0.006(3)
C81 0.092(6) 0.062(5) 0.070(5) 0.001(4) 0.020(4) -0.005(4)
C3 0.053(4) 0.076(5) 0.058(4) 0.004(4) 0.011(3) -0.016(3)
C22 0.059(4) 0.071(5) 0.062(4) -0.012(4) 0.026(3) 0.003(4)
F45 0.262(9) 0.155(6) 0.100(5) 0.058(5) -0.073(6) -0.081(6)
C35 0.086(6) 0.059(5) 0.083(6) -0.011(4) 0.021(5) -0.001(4)
C5 0.053(4) 0.122(7) 0.061(5) 0.015(5) -0.003(4) -0.027(5)
F29 0.443(15) 0.086(4) 0.075(4) 0.024(3) 0.063(6) -0.038(6)
F3 0.171(7) 0.279(11) 0.180(7) 0.160(8) -0.046(6) -0.130(8)
C21 0.063(5) 0.113(7) 0.071(5) -0.024(5) 0.025(4) -0.011(5)
N2 0.085(5) 0.166(8) 0.068(5) 0.002(5) 0.028(4) -0.011(5)
F48 0.103(5) 0.298(12) 0.166(8) 0.103(8) 0.038(5) -0.022(6)
C15 0.078(5) 0.069(5) 0.065(5) -0.023(4) 0.005(4) 0.007(4)
C42 0.180(9) 0.097(7) 0.068(5) -0.040(5) 0.057(6) -0.081(6)
F49 0.208(8) 0.404(12) 0.142(6) -0.171(7) 0.086(6) -0.207(9)
C94 0.073(4) 0.076(4) 0.052(3) 0.006(3) 0.009(3) 0.008(3)
C37 0.079(5) 0.079(5) 0.066(5) 0.011(4) -0.005(4) -0.016(4)
C16 0.147(9) 0.062(5) 0.065(5) -0.022(4) 0.032(5) 0.021(5)
F71 0.226(9) 0.159(6) 0.163(7) -0.096(6) -0.049(6) 0.119(7)
C89 0.106(5) 0.115(6) 0.082(5) -0.003(4) 0.013(4) 0.003(4)
C50 0.060(4) 0.081(5) 0.049(4) -0.003(4) 0.001(3) -0.004(4)
F44 0.303(13) 0.111(6) 0.146(7) 0.041(5) 0.026(7) 0.031(7)
C60 0.105(6) 0.042(4) 0.071(5) -0.011(4) 0.019(4) 0.000(4)
N7 0.111(7) 0.092(6) 0.127(8) 0.039(5) -0.034(6) -0.043(5)
C75 0.073(5) 0.105(6) 0.055(4) 0.000(4) 0.019(4) 0.015(4)
C95 0.075(4) 0.103(5) 0.062(4) 0.003(4) 0.009(4) -0.005(4)
F43 0.142(6) 0.177(8) 0.243(10) 0.144(8) 0.019(6) -0.009(6)
F19 0.186(8) 0.302(12) 0.213(9) -0.183(9) 0.004(7) 0.117(9)
F5 0.058(4) 0.56(2) 0.110(6) 0.045(8) 0.002(4) 0.058(7)
F70 0.197(8) 0.236(9) 0.283(11) -0.215(9) 0.123(8) -0.092(8)
C53 0.180(10) 0.049(4) 0.059(5) -0.010(4) 0.046(6) -0.023(5)
C55 0.125(8) 0.072(6) 0.074(6) 0.009(5) 0.019(6) 0.026(5)
F54 0.325(15) 0.167(8) 0.104(6) 0.042(6) -0.023(7) 0.068(9)
C30 0.060(4) 0.083(6) 0.094(6) -0.033(5) 0.009(4) 0.009(4)
C38 0.073(5) 0.107(7) 0.083(6) 0.012(5) -0.004(4) -0.008(5)
F50 0.405(13) 0.122(6) 0.116(5) -0.044(5) 0.082(7) -0.066(7)
C39 0.065(5) 0.099(6) 0.076(5) 0.001(5) -0.006(4) -0.018(5)
F46 0.085(4) 0.250(10) 0.251(10) 0.092(9) 0.046(5) 0.027(6)
C64 0.132(8) 0.093(6) 0.039(4) -0.015(4) 0.017(5) 0.000(6)
F52 0.223(10) 0.275(13) 0.166(8) 0.137(9) 0.075(8) 0.023(9)
C61 0.084(6) 0.136(8) 0.070(5) 0.005(5) 0.020(5) -0.020(6)
F4 0.260(11) 0.135(7) 0.306(13) -0.045(8) -0.228(11) 0.018(7)
F2 0.353(15) 0.146(7) 0.322(14) 0.156(9) 0.214(13) 0.118(9)
C36 0.112(8) 0.082(7) 0.091(7) 0.022(6) -0.001(6) -0.013(6)
F53 0.60(2) 0.115(6) 0.138(7) 0.030(5) 0.066(10) 0.174(10)
F30 0.188(8) 0.260(11) 0.285(12) 0.195(10) -0.042(8) -0.118(8)
C51 0.164(7) 0.103(6) 0.071(4) -0.026(4) 0.030(5) -0.059(5)
C105 0.125(6) 0.086(4) 0.055(3) -0.013(3) 0.034(4) -0.002(4)
C82 0.091(7) 0.116(8) 0.107(8) -0.006(6) 0.025(6) -0.011(6)
C43 0.206(12) 0.064(5) 0.078(6) -0.016(5) 0.061(7) -0.020(6)
C41 0.230(11) 0.128(8) 0.109(8) -0.063(7) 0.068(8) -0.106(8)
C45 0.266(18) 0.076(7) 0.074(7) 0.013(6) 0.054(10) 0.013(9)
N8 0.131(8) 0.265(12) 0.098(7) 0.020(7) 0.051(6) -0.021(8)
F61 0.184(7) 0.125(6) 0.085(5) -0.056(5) 0.033(5) -0.040(6)
C63 0.128(9) 0.154(10) 0.047(5) -0.001(5) 0.044(5) 0.028(7)
F47 0.137(7) 0.269(13) 0.305(14) -0.094(11) 0.042(8) -0.117(8)
C40 0.075(7) 0.185(14) 0.133(11) 0.043(11) 0.002(7) -0.003(8)
C96 0.092(5) 0.170(7) 0.118(6) 0.021(6) 0.021(5) -0.021(6)
C104 0.170(12) 0.142(10) 0.054(5) -0.010(6) 0.024(6) 0.039(9)
C83 0.120(11) 0.193(15) 0.151(13) -0.049(11) 0.018(9) -0.038(10)
C97 0.100(6) 0.241(9) 0.161(8) 0.036(8) 0.024(6) -0.030(7)
C87 0.084(8) 0.203(16) 0.211(17) 0.009(14) -0.018(9) 0.010(9)
C65 0.141(10) 0.366(16) 0.170(12) -0.007(13) 0.055(9) -0.038(11)
C85 0.078(8) 0.225(18) 0.227(19) -0.031(15) 0.002(10) 0.005(10)
C66 0.155(10) 0.353(14) 0.198(11) -0.013(12) 0.059(9) -0.050(10)
C86 0.116(11) 0.178(15) 0.203(17) 0.007(13) -0.020(11) 0.024(10)
C84 0.130(12) 0.219(18) 0.165(15) -0.027(13) 0.005(11) -0.037(11)
C67 0.155(9) 0.340(14) 0.222(11) -0.018(11) 0.076(9) -0.052(9)
C109 0.176(10) 0.288(13) 0.256(11) 0.041(10) 0.051(9) -0.018(9)
C106 0.134(7) 0.108(5) 0.063(4) -0.009(4) 0.023(4) -0.022(5)
C88 0.107(10) 0.25(2) 0.217(18) -0.039(16) 0.021(11) 0.012(12)
C108 0.196(10) 0.315(12) 0.235(10) 0.036(10) 0.040(9) -0.019(9)
C98 0.141(8) 0.308(11) 0.218(10) 0.031(10) 0.028(8) -0.007(9)
C68 0.179(10) 0.328(14) 0.255(13) -0.004(11) 0.069(9) -0.069(10)
C110 0.165(10) 0.291(13) 0.274(11) 0.039(11) 0.059(9) 0.006(9)
C111 0.165(10) 0.278(13) 0.299(12) 0.048(11) 0.062(9) 0.029(9)
C69 0.231(12) 0.329(15) 0.293(14) 0.009(12) 0.080(10) -0.052(11)
C70 0.252(13) 0.330(15) 0.319(15) 0.010(12) 0.089(11) -0.029(11)
C72 0.275(15) 0.326(17) 0.341(17) -0.005(13) 0.094(12) 0.005(13)
C73 0.274(16) 0.317(18) 0.338(19) -0.016(15) 0.096(13) 0.009(14)
C71 0.263(14) 0.322(16) 0.330(16) 0.007(13) 0.101(11) -0.012(12)
C99 0.177(10) 0.352(13) 0.248(12) 0.026(11) 0.049(10) -0.001(10)
C113 0.155(10) 0.260(14) 0.290(12) 0.056(12) 0.076(9) 0.040(9)
C114 0.164(11) 0.250(14) 0.311(12) 0.053(13) 0.071(10) 0.040(9)
C116 0.240(18) 0.26(2) 0.43(2) 0.05(2) 0.070(17) 0.054(16)
C112 0.160(10) 0.276(13) 0.307(12) 0.045(11) 0.073(9) 0.039(9)
C115 0.184(12) 0.264(16) 0.344(14) 0.062(14) 0.072(12) 0.046(11)
C74 0.31(2) 0.28(2) 0.37(2) -0.040(19) 0.135(18) 0.067(17)
C107 0.178(9) 0.308(12) 0.184(9) 0.031(9) 0.028(9) -0.024(9)
C100 0.221(12) 0.369(15) 0.281(14) 0.027(13) 0.053(11) 0.001(12)
C102 0.246(19) 0.37(2) 0.33(2) 0.02(2) 0.046(17) -0.018(18)
C101 0.234(14) 0.380(17) 0.293(15) 0.026(14) 0.059(12) 0.010(13)
F62A 0.177(8) 0.118(7) 0.076(6) -0.036(6) 0.010(6) -0.059(7)
F63A 0.169(8) 0.099(7) 0.074(7) -0.047(6) 0.034(6) -0.061(7)
F61A 0.169(8) 0.124(7) 0.071(6) -0.049(6) 0.038(6) -0.044(7)
C103 0.106(5) 0.115(6) 0.082(5) -0.003(4) 0.013(4) 0.003(4)

loop_
_atom_type_symbol
_atom_type_description
_atom_type_scat_dispersion_real
_atom_type_scat_dispersion_imag
_atom_type_scat_source
C C 0.0033 0.0016 'International Tables Vol C Tables 4.2.6.8 and 6.1.1.4'
H H 0.0000 0.0000 'International Tables Vol C Tables 4.2.6.8 and 6.1.1.4'
F F 0.0171 0.0103 'International Tables Vol C Tables 4.2.6.8 and 6.1.1.4'
N N 0.0061 0.0033 'International Tables Vol C Tables 4.2.6.8 and 6.1.1.4'
Ni Ni 0.3393 1.1124 'International Tables Vol C Tables 4.2.6.8 and 6.1.1.4'
O O 0.0106 0.0060 'International Tables Vol C Tables 4.2.6.8 and 6.1.1.4'

loop_
_geom_angle_atom_site_label_1
_geom_angle_atom_site_label_2
_geom_angle_atom_site_label_3
_geom_angle
_geom_angle_site_symmetry_1
_geom_angle_site_symmetry_3
_geom_angle_publ_flag
O3 Ni1 O1 90.45(16) . . ?
O2 Ni1 O3 93.05(16) . . ?
O2 Ni1 O1 89.10(17) . . ?
O5 Ni1 O3 90.36(16) . . ?
O5 Ni1 O2 176.14(17) . . ?
O5 Ni1 O1 89.05(17) . . ?
O5 Ni1 O4 89.21(17) . . ?
O5 Ni1 O6 90.35(16) . . ?
O4 Ni1 O3 89.00(16) . . ?
O4 Ni1 O2 92.67(17) . . ?
O4 Ni1 O1 178.17(18) . . ?
O6 Ni1 O3 179.13(19) . . ?
O6 Ni1 O2 86.27(17) . . ?
O6 Ni1 O1 90.09(17) . . ?
O6 Ni1 O4 90.49(17) . . ?
O12 Ni2 O8 87.06(18) . . ?
O12 Ni2 O10 89.04(18) . . ?
O12 Ni2 O7 89.08(17) . . ?
O12 Ni2 O11 90.70(17) . . ?
O12 Ni2 O9 178.33(19) . . ?
O8 Ni2 O7 89.56(17) . . ?
O10 Ni2 O8 176.04(18) . . ?
O10 Ni2 O7 91.06(17) . . ?
O10 Ni2 O11 90.03(17) . . ?
O10 Ni2 O9 89.58(19) . . ?
O11 Ni2 O8 89.33(17) . . ?
O11 Ni2 O7 178.88(19) . . ?
O11 Ni2 O9 88.36(17) . . ?
O9 Ni2 O8 94.31(17) . . ?
O9 Ni2 O7 91.89(18) . . ?
O20 Ni4 O23 179.51(18) . . ?
O20 Ni4 O21 88.61(18) . . ?
O22 Ni4 O20 89.44(17) . . ?
O22 Ni4 O23 91.01(17) . . ?
O22 Ni4 O24 89.63(17) . . ?
O22 Ni4 O21 89.53(18) . . ?
O24 Ni4 O20 89.51(18) . . ?
O24 Ni4 O23 90.69(18) . . ?
O24 Ni4 O21 177.94(19) . . ?
O21 Ni4 O23 91.20(17) . . ?
O19 Ni4 O20 91.04(18) . . ?
O19 Ni4 O22 179.5(2) . . ?
O19 Ni4 O23 88.51(18) . . ?
O19 Ni4 O24 90.13(18) . . ?
O19 Ni4 O21 90.73(19) . . ?
O13 Ni3 O18 92.6(2) . . ?
O13 Ni3 O16 178.3(2) . . ?
O13 Ni3 O17 90.3(2) . . ?
O18 Ni3 O16 88.6(2) . . ?
O18 Ni3 O17 89.3(2) . . ?
O14 Ni3 O13 91.13(19) . . ?
O14 Ni3 O18 90.9(2) . . ?
O14 Ni3 O16 90.0(2) . . ?
O14 Ni3 O17 178.5(2) . . ?
O14 Ni3 O15 89.0(2) . . ?
O17 Ni3 O16 88.5(2) . . ?
O15 Ni3 O13 87.7(2) . . ?
O15 Ni3 O18 179.7(2) . . ?
O15 Ni3 O16 91.1(2) . . ?
O15 Ni3 O17 90.9(2) . . ?
C7 O3 Ni1 123.3(3) . . ?
C4 O2 Ni1 123.1(4) . . ?
C12 O5 Ni1 125.5(4) . . ?
C2 O1 Ni1 124.5(4) . . ?
C49 O20 Ni4 124.4(4) . . ?
C29 O12 Ni2 124.6(4) . . ?
C54 O22 Ni4 124.4(4) . . ?
C19 O8 Ni2 123.3(4) . . ?
C24 O10 Ni2 124.1(4) . . ?
C9 O4 Ni1 124.1(4) . . ?
C17 O7 Ni2 123.1(4) . . ?
C27 O11 Ni2 124.2(4) . . ?
C57 O23 Ni4 123.4(4) . . ?
C59 O24 Ni4 123.9(4) . . ?
C52 O21 Ni4 125.3(4) . . ?
C14 O6 Ni1 123.8(4) . . ?
C32 O13 Ni3 124.2(4) . . ?
C22 O9 Ni2 123.6(5) . . ?
C47 O19 Ni4 124.2(4) . . ?
C44 O18 Ni3 125.1(5) . . ?
C34 O14 Ni3 123.5(4) . . ?
C39 O16 Ni3 123.1(6) . . ?
C42 O17 Ni3 124.1(5) . . ?
C90 N6 C93 125.7(5) . . ?
C90 N6 C92 108.7(7) . . ?
C92 N6 C93 125.6(7) . . ?
C77 N4 C79 126.1(6) . . ?
C76 N4 C77 107.3(6) . . ?
C76 N4 C79 126.6(5) . . ?
C90 N5 C91 108.0(7) . . ?
C90 N5 C89 126.2(6) . . ?
C91 N5 C89 125.8(7) . . ?
C37 O15 Ni3 124.0(5) . . ?
C76 N3 C78 107.7(6) . . ?
C76 N3 C75 126.2(6) . . ?
C78 N3 C75 126.1(7) . . ?
O3 C7 C8 129.6(5) . . ?
O3 C7 C6 112.9(5) . . ?
C8 C7 C6 117.4(6) . . ?
O2 C4 C3 129.0(6) . . ?
O2 C4 C5 113.5(6) . . ?
C3 C4 C5 117.4(6) . . ?
C62 N1 C64 108.0(7) . . ?
C62 N1 C61 125.2(6) . . ?
C64 N1 C61 126.8(8) . . ?
O4 C9 C8 129.4(6) . . ?
O4 C9 C10 113.8(5) . . ?
C8 C9 C10 116.7(6) . . ?
N6 C90 N5 109.1(5) . . ?
N6 C90 H90 125.4 . . ?
N5 C90 H90 125.4 . . ?
O1 C2 C1 114.6(6) . . ?
O1 C2 C3 128.1(6) . . ?
C3 C2 C1 117.4(6) . . ?
O23 C57 C58 129.4(6) . . ?
O23 C57 C56 113.6(6) . . ?
C58 C57 C56 117.0(6) . . ?
O10 C24 C23 129.0(7) . . ?
O10 C24 C25 113.6(7) . . ?
C23 C24 C25 117.4(7) . . ?
O5 C12 C11 114.8(5) . . ?
O5 C12 C13 127.4(6) . . ?
C13 C12 C11 117.8(6) . . ?
O12 C29 C28 128.9(6) . . ?
O12 C29 C30 113.4(6) . . ?
C28 C29 C30 117.7(6) . . ?
O8 C19 C18 128.1(6) . . ?
O8 C19 C20 113.6(6) . . ?
C18 C19 C20 118.3(6) . . ?
C7 C8 C9 121.1(6) . . ?
C7 C8 H8 119.5 . . ?
C9 C8 H8 119.5 . . ?
O6 C14 C13 129.5(6) . . ?
O6 C14 C15 113.7(6) . . ?
C13 C14 C15 116.8(6) . . ?
O7 C17 C18 128.9(6) . . ?
O7 C17 C16 113.0(6) . . ?
C18 C17 C16 118.1(7) . . ?
N4 C77 H77 126.1 . . ?
C78 C77 N4 107.7(6) . . ?
C78 C77 H77 126.1 . . ?
O22 C54 C53 128.2(7) . . ?
O22 C54 C55 113.4(6) . . ?
C53 C54 C55 118.3(7) . . ?
N4 C76 H76 125.3 . . ?
N3 C76 N4 109.5(5) . . ?
N3 C76 H76 125.3 . . ?
O19 C47 C48 128.9(6) . . ?
O19 C47 C46 113.6(7) . . ?
C48 C47 C46 117.5(7) . . ?
O24 C59 C58 128.5(6) . . ?
O24 C59 C60 113.0(6) . . ?
C58 C59 C60 118.5(6) . . ?
F15 C11 F13 105.7(6) . . ?
F15 C11 F14 107.6(6) . . ?
F15 C11 C12 111.6(5) . . ?
F13 C11 C12 110.6(6) . . ?
F14 C11 F13 105.5(6) . . ?
F14 C11 C12 115.1(6) . . ?
F33 C26 C27 109.9(5) . . ?
F32 C26 F33 106.3(6) . . ?
F32 C26 C27 112.5(6) . . ?
F31 C26 F33 107.7(7) . . ?
F31 C26 F32 108.0(6) . . ?
F31 C26 C27 112.2(6) . . ?
N5 C91 H91 126.2 . . ?
C92 C91 N5 107.6(8) . . ?
C92 C91 H91 126.2 . . ?
O11 C27 C26 115.7(6) . . ?
O11 C27 C28 129.0(6) . . ?
C28 C27 C26 115.4(6) . . ?
O14 C34 C33 129.0(6) . . ?
O14 C34 C35 113.6(6) . . ?
C33 C34 C35 117.4(7) . . ?
N3 C78 H78 126.1 . . ?
C77 C78 N3 107.8(6) . . ?
C77 C78 H78 126.1 . . ?
C12 C13 H13 118.3 . . ?
C14 C13 C12 123.3(6) . . ?
C14 C13 H13 118.3 . . ?
O13 C32 C33 127.7(7) . . ?
O13 C32 C31 114.5(6) . . ?
C33 C32 C31 117.7(6) . . ?
C57 C58 H58 118.5 . . ?
C59 C58 C57 123.0(6) . . ?
C59 C58 H58 118.5 . . ?
O20 C49 C48 128.4(6) . . ?
O20 C49 C50 112.5(6) . . ?
C48 C49 C50 119.1(6) . . ?
N6 C93 H93A 108.8 . . ?
N6 C93 H93B 108.8 . . ?
N6 C93 C94 114.0(6) . . ?
H93A C93 H93B 107.7 . . ?
C94 C93 H93A 108.8 . . ?
C94 C93 H93B 108.8 . . ?
N4 C79 H79A 109.0 . . ?
N4 C79 H79B 109.0 . . ?
N4 C79 C80 113.0(5) . . ?
H79A C79 H79B 107.8 . . ?
C80 C79 H79A 109.0 . . ?
C80 C79 H79B 109.0 . . ?
F1 C1 C2 116.2(7) . . ?
F1 C1 F3 107.7(9) . . ?
F1 C1 F2 104.8(11) . . ?
F3 C1 C2 118.2(7) . . ?
F2 C1 C2 111.7(7) . . ?
F2 C1 F3 95.7(10) . . ?
N6 C92 H92 126.7 . . ?
C91 C92 N6 106.6(8) . . ?
C91 C92 H92 126.7 . . ?
F68 C56 F69 109.0(8) . . ?
F68 C56 C57 114.1(6) . . ?
F68 C56 F67 105.8(7) . . ?
F69 C56 C57 110.0(6) . . ?
F69 C56 F67 103.8(7) . . ?
F67 C56 C57 113.6(7) . . ?
F9 C6 F7 107.3(7) . . ?
F9 C6 C7 113.3(6) . . ?
F7 C6 C7 110.8(6) . . ?
F8 C6 F9 108.8(7) . . ?
F8 C6 F7 107.0(6) . . ?
F8 C6 C7 109.4(6) . . ?
O21 C52 C53 127.7(7) . . ?
O21 C52 C51 117.8(8) . . ?
C53 C52 C51 114.4(8) . . ?
O18 C44 C43 127.9(8) . . ?
O18 C44 C45 114.5(8) . . ?
C43 C44 C45 117.6(9) . . ?
C34 C33 C32 123.1(6) . . ?
C34 C33 H33 118.5 . . ?
C32 C33 H33 118.5 . . ?
F12 C10 F10 107.2(7) . . ?
F12 C10 C9 115.3(6) . . ?
F12 C10 F11 108.6(8) . . ?
F10 C10 C9 112.4(7) . . ?
F10 C10 F11 102.7(7) . . ?
F11 C10 C9 109.9(7) . . ?
C24 C23 H23 118.8 . . ?
C24 C23 C22 122.5(7) . . ?
C22 C23 H23 118.8 . . ?
F39 C31 C32 109.6(7) . . ?
F37 C31 F39 106.6(6) . . ?
F37 C31 C32 110.9(6) . . ?
F38 C31 F39 107.4(7) . . ?
F38 C31 F37 108.0(7) . . ?
F38 C31 C32 114.1(6) . . ?
C19 C18 C17 123.5(7) . . ?
C19 C18 H18 118.3 . . ?
C17 C18 H18 118.3 . . ?
C47 C48 H48 118.5 . . ?
C49 C48 C47 123.0(6) . . ?
C49 C48 H48 118.5 . . ?
F24 C20 C19 111.4(7) . . ?
F22 C20 F24 97.9(7) . . ?
F22 C20 C19 111.2(7) . . ?
F23 C20 F24 109.9(8) . . ?
F23 C20 F22 109.2(8) . . ?
F23 C20 C19 115.9(7) . . ?
N1 C62 H62 125.2 . . ?
N1 C62 N2 109.5(6) . . ?
N2 C62 H62 125.2 . . ?
F57 C46 F55 106.0(8) . . ?
F57 C46 C47 112.0(6) . . ?
F57 C46 F56 105.4(8) . . ?
F55 C46 C47 115.3(7) . . ?
F55 C46 F56 105.2(8) . . ?
F56 C46 C47 112.2(7) . . ?
F28 C25 C24 113.2(7) . . ?
F28 C25 F29 105.9(11) . . ?
F28 C25 F30 104.9(10) . . ?
F29 C25 C24 113.7(7) . . ?
F29 C25 F30 102.7(10) . . ?
F30 C25 C24 115.3(9) . . ?
C79 C80 H80A 109.3 . . ?
C79 C80 H80B 109.3 . . ?
C79 C80 C81 111.7(6) . . ?
H80A C80 H80B 107.9 . . ?
C81 C80 H80A 109.3 . . ?
C81 C80 H80B 109.3 . . ?
C29 C28 C27 122.3(6) . . ?
C29 C28 H28 118.9 . . ?
C27 C28 H28 118.9 . . ?
C80 C81 H81A 109.3 . . ?
C80 C81 H81B 109.3 . . ?
H81A C81 H81B 107.9 . . ?
C82 C81 C80 111.7(6) . . ?
C82 C81 H81A 109.3 . . ?
C82 C81 H81B 109.3 . . ?
C4 C3 H3 118.6 . . ?
C2 C3 C4 122.9(6) . . ?
C2 C3 H3 118.6 . . ?
O9 C22 C23 128.7(7) . . ?
O9 C22 C21 113.8(7) . . ?
C23 C22 C21 117.4(7) . . ?
F42 C35 C34 111.8(7) . . ?
F41 C35 F42 106.0(7) . . ?
F41 C35 C34 114.3(7) . . ?
F40 C35 F42 103.4(8) . . ?
F40 C35 F41 108.1(9) . . ?
F40 C35 C34 112.4(7) . . ?
F6 C5 C4 116.1(7) . . ?
F6 C5 F4 103.2(10) . . ?
F5 C5 C4 116.5(8) . . ?
F5 C5 F6 106.9(10) . . ?
F5 C5 F4 100.8(10) . . ?
F4 C5 C4 111.6(9) . . ?
F25 C21 F26 108.7(9) . . ?
F25 C21 F27 104.2(8) . . ?
F25 C21 C22 114.3(7) . . ?
F26 C21 F27 101.5(8) . . ?
F26 C21 C22 113.7(7) . . ?
F27 C21 C22 113.2(8) . . ?
C62 N2 C63 106.8(8) . . ?
C62 N2 C65 125.3(10) . . ?
C63 N2 C65 127.1(9) . . ?
F17 C15 F16 104.9(7) . . ?
F17 C15 C14 112.8(6) . . ?
F18 C15 F17 106.9(7) . . ?
F18 C15 F16 107.8(7) . . ?
F18 C15 C14 113.9(6) . . ?
F16 C15 C14 110.1(7) . . ?
O17 C42 C43 128.9(8) . . ?
O17 C42 C41 111.3(10) . . ?
C43 C42 C41 119.7(11) . . ?
C93 C94 H94A 109.3 . . ?
C93 C94 H94B 109.3 . . ?
C93 C94 C95 111.7(6) . . ?
H94A C94 H94B 107.9 . . ?
C95 C94 H94A 109.3 . . ?
C95 C94 H94B 109.3 . . ?
O15 C37 C38 128.3(8) . . ?
O15 C37 C36 113.6(8) . . ?
C38 C37 C36 118.1(9) . . ?
F21 C16 C17 111.2(7) . . ?
F20 C16 F21 104.7(8) . . ?
F20 C16 C17 114.3(8) . . ?
F19 C16 F21 105.2(9) . . ?
F19 C16 F20 109.2(9) . . ?
F19 C16 C17 111.7(9) . . ?
N5 C89 H89A 109.5 . . ?
N5 C89 H89B 109.5 . . ?
N5 C89 H89C 109.5 . . ?
H89A C89 H89B 109.5 . . ?
H89A C89 H89C 109.5 . . ?
H89B C89 H89C 109.5 . . ?
F59 C50 F58 105.6(7) . . ?
F59 C50 C49 112.5(6) . . ?
F60 C50 F59 105.6(7) . . ?
F60 C50 F58 107.6(6) . . ?
F60 C50 C49 111.3(6) . . ?
F58 C50 C49 113.7(7) . . ?
F72 C60 C59 113.1(6) . . ?
F72 C60 F70 103.4(10) . . ?
F71 C60 C59 115.0(8) . . ?
F71 C60 F72 107.6(10) . . ?
F71 C60 F70 102.5(9) . . ?
F70 C60 C59 114.0(8) . . ?
C105 N7 C104 103.9(7) . . ?
C105 N7 C103 134.1(12) . . ?
C103 N7 C104 121.9(10) . . ?
N3 C75 H75A 109.5 . . ?
N3 C75 H75B 109.5 . . ?
N3 C75 H75C 109.5 . . ?
H75A C75 H75B 109.5 . . ?
H75A C75 H75C 109.5 . . ?
H75B C75 H75C 109.5 . . ?
C94 C95 H95A 108.6 . . ?
C94 C95 H95B 108.6 . . ?
H95A C95 H95B 107.6 . . ?
C96 C95 C94 114.8(7) . . ?
C96 C95 H95A 108.6 . . ?
C96 C95 H95B 108.6 . . ?
C54 C53 C52 123.7(7) . . ?
C54 C53 H53 118.1 . . ?
C52 C53 H53 118.1 . . ?
F65 C55 C54 114.4(7) . . ?
F65 C55 F64 100.7(8) . . ?
F64 C55 C54 108.1(8) . . ?
F66 C55 F65 105.4(10) . . ?
F66 C55 C54 116.6(8) . . ?
F66 C55 F64 110.5(10) . . ?
F36 C30 F35 107.1(7) . . ?
F36 C30 F34 106.0(8) . . ?
F36 C30 C29 113.0(7) . . ?
F35 C30 F34 106.9(7) . . ?
F35 C30 C29 109.5(7) . . ?
F34 C30 C29 114.0(6) . . ?
C37 C38 H38 118.0 . . ?
C39 C38 C37 123.9(8) . . ?
C39 C38 H38 118.0 . . ?
O16 C39 C38 129.4(8) . . ?
O16 C39 C40 111.5(9) . . ?
C38 C39 C40 119.0(9) . . ?
N1 C64 H64 126.2 . . ?
C63 C64 N1 107.6(8) . . ?
C63 C64 H64 126.2 . . ?
N1 C61 H61A 109.5 . . ?
N1 C61 H61B 109.5 . . ?
N1 C61 H61C 109.5 . . ?
H61A C61 H61B 109.5 . . ?
H61A C61 H61C 109.5 . . ?
H61B C61 H61C 109.5 . . ?
F45 C36 C37 114.9(9) . . ?
F45 C36 F44 103.4(10) . . ?
F45 C36 F43 109.9(11) . . ?
F44 C36 C37 111.4(10) . . ?
F43 C36 C37 115.6(9) . . ?
F43 C36 F44 99.9(10) . . ?
F63 C51 F62 120.3(13) . . ?
F63 C51 C52 114.6(11) . . ?
F63 C51 F61 97.9(12) . . ?
F62 C51 C52 116.6(9) . . ?
F62 C51 F61 95.6(10) . . ?
C52 C51 F61 106.2(10) . . ?
F62A C51 C52 105.5(11) . . ?
F63A C51 C52 130.3(14) . . ?
F63A C51 F62A 97.2(18) . . ?
F63A C51 F61A 111.9(13) . . ?
F61A C51 C52 109.8(10) . . ?
F61A C51 F62A 94.2(11) . . ?
N7 C105 H105 124.1 . . ?
C106 C105 N7 111.9(8) . . ?
C106 C105 H105 124.1 . . ?
C81 C82 H82A 108.7 . . ?
C81 C82 H82B 108.7 . . ?
C81 C82 C83 114.4(8) . . ?
H82A C82 H82B 107.6 . . ?
C83 C82 H82A 108.7 . . ?
C83 C82 H82B 108.7 . . ?
C44 C43 H43 117.7 . . ?
C42 C43 C44 124.7(9) . . ?
C42 C43 H43 117.7 . . ?
F51 C41 C42 118.0(9) . . ?
F51 C41 F50 98.7(12) . . ?
F49 C41 F51 114.8(14) . . ?
F49 C41 C42 112.1(12) . . ?
F49 C41 F50 101.7(11) . . ?
F50 C41 C42 109.0(13) . . ?
F54 C45 C44 112.9(11) . . ?
F54 C45 F52 95.0(11) . . ?
F52 C45 C44 109.5(14) . . ?
F53 C45 C44 116.8(10) . . ?
F53 C45 F54 107.4(18) . . ?
F53 C45 F52 113.1(14) . . ?
C104 N8 C107 116.3(10) . . ?
C106 N8 C104 112.7(9) . . ?
C106 N8 C107 130.9(12) . . ?
N2 C63 H63 126.0 . . ?
C64 C63 N2 108.0(7) . . ?
C64 C63 H63 126.0 . . ?
F48 C40 C39 116.4(10) . . ?
F48 C40 F46 105.6(14) . . ?
F48 C40 F47 107.6(14) . . ?
F46 C40 C39 111.9(12) . . ?
F47 C40 C39 109.7(13) . . ?
F47 C40 F46 104.8(11) . . ?
C95 C96 H96A 108.8 . . ?
C95 C96 H96B 108.8 . . ?
C95 C96 C97 113.6(9) . . ?
H96A C96 H96B 107.7 . . ?
C97 C96 H96A 108.8 . . ?
C97 C96 H96B 108.8 . . ?
N7 C104 H104 129.8 . . ?
N8 C104 N7 100.5(7) . . ?
N8 C104 H104 129.8 . . ?
C82 C83 H83A 108.7 . . ?
C82 C83 H83B 108.7 . . ?
H83A C83 H83B 107.6 . . ?
C84 C83 C82 114.4(10) . . ?
C84 C83 H83A 108.7 . . ?
C84 C83 H83B 108.7 . . ?
C96 C97 H97A 109.0 . . ?
C96 C97 H97B 109.0 . . ?
C96 C97 C98 112.8(11) . . ?
H97A C97 H97B 107.8 . . ?
C98 C97 H97A 109.0 . . ?
C98 C97 H97B 109.0 . . ?
H87A C87 H87B 107.6 . . ?
C86 C87 H87A 108.6 . . ?
C86 C87 H87B 108.6 . . ?
C86 C87 C88 114.6(12) . . ?
C88 C87 H87A 108.6 . . ?
C88 C87 H87B 108.6 . . ?
N2 C65 H65A 109.3 . . ?
N2 C65 H65B 109.3 . . ?
H65A C65 H65B 107.9 . . ?
C66 C65 N2 111.7(14) . . ?
C66 C65 H65A 109.3 . . ?
C66 C65 H65B 109.3 . . ?
H85A C85 H85B 108.5 . . ?
C86 C85 H85A 110.2 . . ?
C86 C85 H85B 110.2 . . ?
C86 C85 C84 107.7(11) . . ?
C84 C85 H85A 110.2 . . ?
C84 C85 H85B 110.2 . . ?
C65 C66 H66A 108.5 . . ?
C65 C66 H66B 108.5 . . ?
C65 C66 C67 115.0(15) . . ?
H66A C66 H66B 107.5 . . ?
C67 C66 H66A 108.5 . . ?
C67 C66 H66B 108.5 . . ?
C87 C86 C85 117.6(12) . . ?
C87 C86 H86A 107.9 . . ?
C87 C86 H86B 107.9 . . ?
C85 C86 H86A 107.9 . . ?
C85 C86 H86B 107.9 . . ?
H86A C86 H86B 107.2 . . ?
C83 C84 C85 112.0(11) . . ?
C83 C84 H84A 109.2 . . ?
C83 C84 H84B 109.2 . . ?
C85 C84 H84A 109.2 . . ?
C85 C84 H84B 109.2 . . ?
H84A C84 H84B 107.9 . . ?
C66 C67 H67A 110.8 . . ?
C66 C67 H67B 110.8 . . ?
H67A C67 H67B 108.9 . . ?
C68 C67 C66 104.8(11) . . ?
C68 C67 H67A 110.8 . . ?
C68 C67 H67B 110.8 . . ?
H10H C109 H10I 109.1 . . ?
C108 C109 H10H 111.1 . . ?
C108 C109 H10I 111.1 . . ?
C108 C109 C110 103.2(11) . . ?
C110 C109 H10H 111.1 . . ?
C110 C109 H10I 111.1 . . ?
C105 C106 N8 110.5(9) . . ?
C105 C106 H106 124.8 . . ?
N8 C106 H106 124.8 . . ?
C87 C88 H88A 109.5 . . ?
C87 C88 H88B 109.5 . . ?
C87 C88 H88C 109.5 . . ?
H88A C88 H88B 109.5 . . ?
H88A C88 H88C 109.5 . . ?
H88B C88 H88C 109.5 . . ?
C109 C108 H10J 111.9 . . ?
C109 C108 H10K 111.9 . . ?
H10J C108 H10K 109.6 . . ?
C107 C108 C109 99.4(10) . . ?
C107 C108 H10J 111.9 . . ?
C107 C108 H10K 111.9 . . ?
C97 C98 H98A 109.0 . . ?
C97 C98 H98B 109.0 . . ?
H98A C98 H98B 107.8 . . ?
C99 C98 C97 113.1(13) . . ?
C99 C98 H98A 109.0 . . ?
C99 C98 H98B 109.0 . . ?
C67 C68 H68A 107.1 . . ?
C67 C68 H68B 107.1 . . ?
H68A C68 H68B 106.8 . . ?
C69 C68 C67 120.8(14) . . ?
C69 C68 H68A 107.1 . . ?
C69 C68 H68B 107.1 . . ?
C109 C110 H11A 109.2 . . ?
C109 C110 H11B 109.2 . . ?
H11A C110 H11B 107.9 . . ?
C111 C110 C109 112.0(12) . . ?
C111 C110 H11A 109.2 . . ?
C111 C110 H11B 109.2 . . ?
C110 C111 H11C 108.8 . . ?
C110 C111 H11D 108.8 . . ?
C110 C111 C112 113.8(13) . . ?
H11C C111 H11D 107.7 . . ?
C112 C111 H11C 108.8 . . ?
C112 C111 H11D 108.8 . . ?
C68 C69 H69A 109.5 . . ?
C68 C69 H69B 109.5 . . ?
C68 C69 C70 110.9(15) . . ?
H69A C69 H69B 108.0 . . ?
C70 C69 H69A 109.5 . . ?
C70 C69 H69B 109.5 . . ?
C69 C70 H70A 109.0 . . ?
C69 C70 H70B 109.0 . . ?
H70A C70 H70B 107.8 . . ?
C71 C70 C69 113.1(16) . . ?
C71 C70 H70A 109.0 . . ?
C71 C70 H70B 109.0 . . ?
H72A C72 H72B 107.8 . . ?
C73 C72 H72A 109.0 . . ?
C73 C72 H72B 109.0 . . ?
C73 C72 C71 113.0(16) . . ?
C71 C72 H72A 109.0 . . ?
C71 C72 H72B 109.0 . . ?
C72 C73 H73A 108.6 . . ?
C72 C73 H73B 108.6 . . ?
H73A C73 H73B 107.6 . . ?
C74 C73 C72 114.6(16) . . ?
C74 C73 H73A 108.6 . . ?
C74 C73 H73B 108.6 . . ?
C70 C71 C72 117(2) . . ?
C70 C71 H71A 108.0 . . ?
C70 C71 H71B 108.0 . . ?
C72 C71 H71A 108.0 . . ?
C72 C71 H71B 108.0 . . ?
H71A C71 H71B 107.2 . . ?
C98 C99 H99A 109.4 . . ?
C98 C99 H99B 109.4 . . ?
C98 C99 C100 111.3(12) . . ?
H99A C99 H99B 108.0 . . ?
C100 C99 H99A 109.4 . . ?
C100 C99 H99B 109.4 . . ?
H11E C113 H11F 107.1 . . ?
C114 C113 H11E 107.7 . . ?
C114 C113 H11F 107.7 . . ?
C112 C113 H11E 107.7 . . ?
C112 C113 H11F 107.7 . . ?
C112 C113 C114 118.6(14) . . ?
C113 C114 H11G 109.2 . . ?
C113 C114 H11H 109.2 . . ?
H11G C114 H11H 107.9 . . ?
C115 C114 C113 112.0(14) . . ?
C115 C114 H11G 109.2 . . ?
C115 C114 H11H 109.2 . . ?
H11I C116 H11J 109.5 . . ?
H11I C116 H11K 109.5 . . ?
H11J C116 H11K 109.5 . . ?
C115 C116 H11I 109.5 . . ?
C115 C116 H11J 109.5 . . ?
C115 C116 H11K 109.5 . . ?
C111 C112 H11L 108.7 . . ?
C111 C112 H11M 108.7 . . ?
C113 C112 C111 114.2(13) . . ?
C113 C112 H11L 108.7 . . ?
C113 C112 H11M 108.7 . . ?
H11L C112 H11M 107.6 . . ?
C114 C115 H11N 108.3 . . ?
C114 C115 H11O 108.3 . . ?
C116 C115 C114 115.7(15) . . ?
C116 C115 H11N 108.3 . . ?
C116 C115 H11O 108.3 . . ?
H11N C115 H11O 107.4 . . ?
C73 C74 H74A 109.5 . . ?
C73 C74 H74B 109.5 . . ?
C73 C74 H74C 109.5 . . ?
H74A C74 H74B 109.5 . . ?
H74A C74 H74C 109.5 . . ?
H74B C74 H74C 109.5 . . ?
N8 C107 H10L 108.4 . . ?
N8 C107 H10M 108.4 . . ?
C108 C107 N8 115.5(11) . . ?
C108 C107 H10L 108.4 . . ?
C108 C107 H10M 108.4 . . ?
H10L C107 H10M 107.5 . . ?
C99 C100 H10A 107.8 . . ?
C99 C100 H10B 107.8 . . ?
H10A C100 H10B 107.1 . . ?
C101 C100 C99 118.1(14) . . ?
C101 C100 H10A 107.8 . . ?
C101 C100 H10B 107.8 . . ?
H10C C102 H10D 109.5 . . ?
H10C C102 H10E 109.5 . . ?
H10D C102 H10E 109.5 . . ?
C101 C102 H10C 109.5 . . ?
C101 C102 H10D 109.5 . . ?
C101 C102 H10E 109.5 . . ?
C100 C101 C102 107.7(14) . . ?
C100 C101 H10F 110.2 . . ?
C100 C101 H10G 110.2 . . ?
C102 C101 H10F 110.2 . . ?
C102 C101 H10G 110.2 . . ?
H10F C101 H10G 108.5 . . ?
N7 C103 H10N 109.5 . . ?
N7 C103 H10O 109.5 . . ?
N7 C103 H10P 109.5 . . ?
H10N C103 H10O 109.5 . . ?
H10N C103 H10P 109.5 . . ?
H10O C103 H10P 109.5 . . ?

loop_
_geom_bond_atom_site_label_1
_geom_bond_atom_site_label_2
_geom_bond_distance
_geom_bond_site_symmetry_2
_geom_bond_publ_flag
Ni1 O3 2.043(4) . ?
Ni1 O2 2.040(4) . ?
Ni1 O5 2.015(4) . ?
Ni1 O1 2.045(4) . ?
Ni1 O4 2.038(4) . ?
Ni1 O6 2.023(4) . ?
Ni2 O12 2.010(4) . ?
Ni2 O8 2.036(4) . ?
Ni2 O10 2.025(4) . ?
Ni2 O7 2.038(4) . ?
Ni2 O11 2.027(4) . ?
Ni2 O9 2.034(4) . ?
Ni4 O20 2.032(4) . ?
Ni4 O22 2.019(4) . ?
Ni4 O23 2.053(4) . ?
Ni4 O24 2.029(4) . ?
Ni4 O21 2.037(4) . ?
Ni4 O19 2.013(5) . ?
Ni3 O13 2.020(5) . ?
Ni3 O18 2.024(5) . ?
Ni3 O14 2.011(5) . ?
Ni3 O16 2.043(5) . ?
Ni3 O17 2.037(5) . ?
Ni3 O15 2.017(6) . ?
O3 C7 1.251(7) . ?
O2 C4 1.251(7) . ?
O5 C12 1.244(7) . ?
O1 C2 1.245(7) . ?
O20 C49 1.254(8) . ?
O12 C29 1.256(7) . ?
O22 C54 1.256(8) . ?
O8 C19 1.256(7) . ?
O10 C24 1.244(8) . ?
O4 C9 1.227(7) . ?
O7 C17 1.257(8) . ?
O11 C27 1.245(7) . ?
F9 C6 1.325(8) . ?
F15 C11 1.323(8) . ?
O23 C57 1.223(8) . ?
F13 C11 1.349(8) . ?
O24 C59 1.250(8) . ?
O21 C52 1.220(10) . ?
F39 C31 1.337(9) . ?
O6 C14 1.253(8) . ?
O13 C32 1.248(8) . ?
O9 C22 1.251(8) . ?
O19 C47 1.257(8) . ?
O18 C44 1.242(9) . ?
F37 C31 1.335(10) . ?
F59 C50 1.317(8) . ?
F33 C26 1.310(8) . ?
F14 C11 1.332(8) . ?
O14 C34 1.252(8) . ?
F68 C56 1.276(8) . ?
O16 C39 1.247(10) . ?
F17 C15 1.319(9) . ?
F7 C6 1.335(9) . ?
O17 C42 1.248(12) . ?
N6 C90 1.310(8) . ?
N6 C93 1.472(8) . ?
N6 C92 1.363(11) . ?
F38 C31 1.318(9) . ?
N4 C77 1.372(8) . ?
N4 C76 1.335(8) . ?
N4 C79 1.456(8) . ?
F32 C26 1.304(8) . ?
F21 C16 1.312(10) . ?
N5 C90 1.320(8) . ?
N5 C91 1.359(9) . ?
N5 C89 1.463(11) . ?
F31 C26 1.298(8) . ?
F65 C55 1.284(10) . ?
F36 C30 1.302(10) . ?
F12 C10 1.294(9) . ?
F57 C46 1.280(9) . ?
O15 C37 1.261(9) . ?
F8 C6 1.316(10) . ?
F18 C15 1.291(9) . ?
F35 C30 1.338(11) . ?
F34 C30 1.349(9) . ?
F51 C41 1.267(13) . ?
F60 C50 1.313(9) . ?
N3 C76 1.321(8) . ?
N3 C78 1.372(8) . ?
N3 C75 1.470(9) . ?
F58 C50 1.325(9) . ?
F10 C10 1.297(9) . ?
F24 C20 1.319(10) . ?
F25 C21 1.276(10) . ?
F42 C35 1.310(9) . ?
C7 C8 1.387(8) . ?
C7 C6 1.554(9) . ?
C4 C3 1.395(9) . ?
C4 C5 1.522(9) . ?
N1 C62 1.305(9) . ?
N1 C64 1.372(9) . ?
N1 C61 1.473(10) . ?
C9 C8 1.399(8) . ?
C9 C10 1.542(9) . ?
F22 C20 1.309(10) . ?
F16 C15 1.320(10) . ?
C90 H90 0.9500 . ?
F23 C20 1.265(9) . ?
C2 C1 1.495(9) . ?
C2 C3 1.375(9) . ?
F69 C56 1.290(9) . ?
F41 C35 1.294(10) . ?
F20 C16 1.297(12) . ?
C57 C58 1.402(9) . ?
C57 C56 1.550(9) . ?
C24 C23 1.368(11) . ?
C24 C25 1.541(10) . ?
F26 C21 1.292(10) . ?
F40 C35 1.276(10) . ?
C12 C11 1.506(9) . ?
C12 C13 1.393(8) . ?
F63 C51 1.229(13) . ?
F55 C46 1.296(10) . ?
C29 C28 1.386(9) . ?
C29 C30 1.512(10) . ?
C19 C18 1.373(9) . ?
C19 C20 1.546(10) . ?
C8 H8 0.9500 . ?
F11 C10 1.299(10) . ?
C14 C13 1.361(9) . ?
C14 C15 1.539(9) . ?
C17 C18 1.376(10) . ?
C17 C16 1.543(9) . ?
C77 H77 0.9500 . ?
C77 C78 1.332(11) . ?
F62 C51 1.291(13) . ?
C54 C53 1.369(10) . ?
C54 C55 1.510(11) . ?
C76 H76 0.9500 . ?
F64 C55 1.362(12) . ?
C47 C48 1.397(10) . ?
C47 C46 1.511(10) . ?
C59 C58 1.388(10) . ?
C59 C60 1.522(10) . ?
C26 C27 1.551(8) . ?
C91 H91 0.9500 . ?
C91 C92 1.344(14) . ?
C27 C28 1.394(9) . ?
C34 C33 1.388(9) . ?
C34 C35 1.540(10) . ?
C78 H78 0.9500 . ?
F67 C56 1.310(10) . ?
C13 H13 0.9500 . ?
C32 C33 1.396(9) . ?
C32 C31 1.537(10) . ?
F56 C46 1.308(10) . ?
C58 H58 0.9500 . ?
C49 C48 1.385(9) . ?
C49 C50 1.530(10) . ?
C93 H93A 0.9900 . ?
C93 H93B 0.9900 . ?
C93 C94 1.502(9) . ?
F66 C55 1.273(11) . ?
C79 H79A 0.9900 . ?
C79 H79B 0.9900 . ?
C79 C80 1.494(9) . ?
C1 F1 1.215(9) . ?
C1 F3 1.239(9) . ?
C1 F2 1.233(11) . ?
C92 H92 0.9500 . ?
F27 C21 1.342(11) . ?
C52 C53 1.388(12) . ?
C52 C51 1.481(11) . ?
F6 C5 1.220(10) . ?
C44 C43 1.358(11) . ?
C44 C45 1.515(13) . ?
C33 H33 0.9500 . ?
C23 H23 0.9500 . ?
C23 C22 1.394(10) . ?
C18 H18 0.9500 . ?
C48 H48 0.9500 . ?
F28 C25 1.198(10) . ?
C62 H62 0.9500 . ?
C62 N2 1.315(9) . ?
C25 F29 1.235(10) . ?
C25 F30 1.264(11) . ?
C80 H80A 0.9900 . ?
C80 H80B 0.9900 . ?
C80 C81 1.539(9) . ?
F72 C60 1.247(9) . ?
C28 H28 0.9500 . ?
C81 H81A 0.9900 . ?
C81 H81B 0.9900 . ?
C81 C82 1.498(10) . ?
C3 H3 0.9500 . ?
C22 C21 1.507(11) . ?
F45 C36 1.265(11) . ?
C5 F5 1.200(11) . ?
C5 F4 1.238(12) . ?
N2 C63 1.386(12) . ?
N2 C65 1.554(17) . ?
F48 C40 1.246(14) . ?
C42 C43 1.340(14) . ?
C42 C41 1.523(13) . ?
F49 C41 1.207(16) . ?
C94 H94A 0.9900 . ?
C94 H94B 0.9900 . ?
C94 C95 1.521(9) . ?
C37 C38 1.381(12) . ?
C37 C36 1.516(12) . ?
C16 F19 1.263(12) . ?
F71 C60 1.196(10) . ?
C89 H89A 0.9800 . ?
C89 H89B 0.9800 . ?
C89 H89C 0.9800 . ?
F44 C36 1.311(13) . ?
C60 F70 1.263(10) . ?
N7 C105 1.344(12) . ?
N7 C104 1.449(14) . ?
N7 C103 1.423(12) . ?
C75 H75A 0.9800 . ?
C75 H75B 0.9800 . ?
C75 H75C 0.9800 . ?
C95 H95A 0.9900 . ?
C95 H95B 0.9900 . ?
C95 C96 1.511(10) . ?
F43 C36 1.284(12) . ?
C53 H53 0.9500 . ?
F54 C45 1.258(17) . ?
C38 H38 0.9500 . ?
C38 C39 1.368(12) . ?
F50 C41 1.47(2) . ?
C39 C40 1.546(14) . ?
F46 C40 1.358(15) . ?
C64 H64 0.9500 . ?
C64 C63 1.295(14) . ?
F52 C45 1.283(18) . ?
C61 H61A 0.9800 . ?
C61 H61B 0.9800 . ?
C61 H61C 0.9800 . ?
F53 C45 1.213(14) . ?
C51 F61 1.563(15) . ?
C51 F62A 1.449(16) . ?
C51 F63A 1.185(15) . ?
C51 F61A 1.419(17) . ?
C105 H105 0.9500 . ?
C105 C106 1.230(12) . ?
C82 H82A 0.9900 . ?
C82 H82B 0.9900 . ?
C82 C83 1.537(12) . ?
C43 H43 0.9500 . ?
N8 C104 1.374(14) . ?
N8 C106 1.234(13) . ?
N8 C107 1.535(12) . ?
C63 H63 0.9500 . ?
F47 C40 1.312(18) . ?
C96 H96A 0.9900 . ?
C96 H96B 0.9900 . ?
C96 C97 1.515(12) . ?
C104 H104 0.9500 . ?
C83 H83A 0.9900 . ?
C83 H83B 0.9900 . ?
C83 C84 1.460(13) . ?
C97 H97A 0.9900 . ?
C97 H97B 0.9900 . ?
C97 C98 1.533(14) . ?
C87 H87A 0.9900 . ?
C87 H87B 0.9900 . ?
C87 C86 1.469(12) . ?
C87 C88 1.513(14) . ?
C65 H65A 0.9900 . ?
C65 H65B 0.9900 . ?
C65 C66 1.459(15) . ?
C85 H85A 0.9900 . ?
C85 H85B 0.9900 . ?
C85 C86 1.509(14) . ?
C85 C84 1.574(13) . ?
C66 H66A 0.9900 . ?
C66 H66B 0.9900 . ?
C66 C67 1.585(15) . ?
C86 H86A 0.9900 . ?
C86 H86B 0.9900 . ?
C84 H84A 0.9900 . ?
C84 H84B 0.9900 . ?
C67 H67A 0.9900 . ?
C67 H67B 0.9900 . ?
C67 C68 1.505(15) . ?
C109 H10H 0.9900 . ?
C109 H10I 0.9900 . ?
C109 C108 1.517(15) . ?
C109 C110 1.585(14) . ?
C106 H106 0.9500 . ?
C88 H88A 0.9800 . ?
C88 H88B 0.9800 . ?
C88 H88C 0.9800 . ?
C108 H10J 0.9900 . ?
C108 H10K 0.9900 . ?
C108 C107 1.408(14) . ?
C98 H98A 0.9900 . ?
C98 H98B 0.9900 . ?
C98 C99 1.475(14) . ?
C68 H68A 0.9900 . ?
C68 H68B 0.9900 . ?
C68 C69 1.429(15) . ?
C110 H11A 0.9900 . ?
C110 H11B 0.9900 . ?
C110 C111 1.484(14) . ?
C111 H11C 0.9900 . ?
C111 H11D 0.9900 . ?
C111 C112 1.530(14) . ?
C69 H69A 0.9900 . ?
C69 H69B 0.9900 . ?
C69 C70 1.540(16) . ?
C70 H70A 0.9900 . ?
C70 H70B 0.9900 . ?
C70 C71 1.493(16) . ?
C72 H72A 0.9900 . ?
C72 H72B 0.9900 . ?
C72 C73 1.494(16) . ?
C72 C71 1.521(17) . ?
C73 H73A 0.9900 . ?
C73 H73B 0.9900 . ?
C73 C74 1.494(17) . ?
C71 H71A 0.9900 . ?
C71 H71B 0.9900 . ?
C99 H99A 0.9900 . ?
C99 H99B 0.9900 . ?
C99 C100 1.552(14) . ?
C113 H11E 0.9900 . ?
C113 H11F 0.9900 . ?
C113 C114 1.497(14) . ?
C113 C112 1.463(14) . ?
C114 H11G 0.9900 . ?
C114 H11H 0.9900 . ?
C114 C115 1.492(15) . ?
C116 H11I 0.9800 . ?
C116 H11J 0.9800 . ?
C116 H11K 0.9800 . ?
C116 C115 1.453(15) . ?
C112 H11L 0.9900 . ?
C112 H11M 0.9900 . ?
C115 H11N 0.9900 . ?
C115 H11O 0.9900 . ?
C74 H74A 0.9800 . ?
C74 H74B 0.9800 . ?
C74 H74C 0.9800 . ?
C107 H10L 0.9900 . ?
C107 H10M 0.9900 . ?
C100 H10A 0.9900 . ?
C100 H10B 0.9900 . ?
C100 C101 1.511(16) . ?
C102 H10C 0.9800 . ?
C102 H10D 0.9800 . ?
C102 H10E 0.9800 . ?
C102 C101 1.603(16) . ?
C101 H10F 0.9900 . ?
C101 H10G 0.9900 . ?
C103 H10N 0.9800 . ?
C103 H10O 0.9800 . ?
C103 H10P 0.9800 . ?
